data_4074226
loop_
_publ_author_name
'Goicoechea, Jose M.'
'Sevov, Slavi C.'

_publ_section_title
;
 Organozinc Derivatives of Deltahedral Zintl Ions:&#x00A0; Synthesis and
 Characterization ofcloso-[E9Zn(C6H5)]3-(E = Si, Ge, Sn, Pb)
;
_journal_issue 19
_journal_name_full Organometallics
_journal_page_first 4530
_journal_paper_doi 10.1021/om060481g
_journal_volume 25
_journal_year 2006
_chemical_formula_moiety '3(C18 H36 K N2 O6), C6 H5 Si9 Zn, C7 H8 N'
_chemical_formula_sum 'C70 H123 K3 N8 O18 Si9 Zn'
_chemical_formula_weight 1800.24
_chemical_name_systematic
;
 (K-crypt)3[Si9Zn(C6H5)]*2py
;
_space_group_IT_number 2
_symmetry_cell_setting triclinic
_symmetry_space_group_name_Hall '-P 1'
_symmetry_space_group_name_H-M 'P -1'
_atom_sites_solution_hydrogens geom
_atom_sites_solution_primary direct
_atom_sites_solution_secondary difmap
_audit_creation_method SHELXL-97
_cell_angle_alpha 76.954(2)
_cell_angle_beta 84.974(2)
_cell_angle_gamma 67.988(2)
_cell_formula_units_Z 2
_cell_length_a 13.9464(5)
_cell_length_b 14.8743(6)
_cell_length_c 25.6457(9)
_cell_measurement_temperature 100(2)
_cell_volume 4804.9(3)
_computing_cell_refinement 'APEX2/SAINT (Bruker, 2004)'
_computing_data_collection 'APEX2 (Bruker, 2004)'
_computing_data_reduction 'SAINT/XPREP (Bruker, 2004; Sheldrick, 2003)'
_computing_molecular_graphics 'XP (Sheldrick, 1998)'
_computing_publication_material 'XCIF (Sheldrick, 2001)'
_computing_structure_refinement 'SHELXL-97 (Sheldrick, 1997)'
_computing_structure_solution 'SHELXS-97 (Sheldrick, 1990)'
_diffrn_ambient_temperature 100(2)
_diffrn_measured_fraction_theta_full 0.989
_diffrn_measured_fraction_theta_max 0.989
_diffrn_measurement_device_type 'CCD area detector'
_diffrn_measurement_method 'phi and omega scans'
_diffrn_radiation_monochromator graphite
_diffrn_radiation_source 'fine-focus sealed tube'
_diffrn_radiation_type MoK\a
_diffrn_radiation_wavelength 0.71073
_diffrn_reflns_av_R_equivalents 0.1126
_diffrn_reflns_av_sigmaI/netI 0.1300
_diffrn_reflns_limit_h_max 16
_diffrn_reflns_limit_h_min -16
_diffrn_reflns_limit_k_max 17
_diffrn_reflns_limit_k_min -12
_diffrn_reflns_limit_l_max 30
_diffrn_reflns_limit_l_min -30
_diffrn_reflns_number 98740
_diffrn_reflns_theta_full 25.00
_diffrn_reflns_theta_max 25.00
_diffrn_reflns_theta_min 0.81
_exptl_absorpt_coefficient_mu 0.559
_exptl_absorpt_correction_T_max 0.9672
_exptl_absorpt_correction_T_min 0.8157
_exptl_absorpt_correction_type numerical
_exptl_crystal_colour yellow
_exptl_crystal_density_diffrn 1.244
_exptl_crystal_density_method 'not measured'
_exptl_crystal_description plate
_exptl_crystal_F_000 1912
_exptl_crystal_size_max 0.38
_exptl_crystal_size_mid 0.24
_exptl_crystal_size_min 0.06
_refine_diff_density_max 2.311
_refine_diff_density_min -1.733
_refine_diff_density_rms 0.141
_refine_ls_extinction_method none
_refine_ls_goodness_of_fit_ref 0.999
_refine_ls_hydrogen_treatment constr
_refine_ls_matrix_type full
_refine_ls_number_parameters 1132
_refine_ls_number_reflns 16748
_refine_ls_number_restraints 1327
_refine_ls_restrained_S_all 0.983
_refine_ls_R_factor_all 0.1565
_refine_ls_R_factor_gt 0.0853
_refine_ls_shift/su_max 0.004
_refine_ls_shift/su_mean 0.000
_refine_ls_structure_factor_coef Fsqd
_refine_ls_weighting_details 'calc w=1/[\s^2^(Fo^2^)+(0.1798P)^2^+0.0000P] where P=(Fo^2^+2Fc^2^)/3'
_refine_ls_weighting_scheme calc
_refine_ls_wR_factor_gt 0.2521
_refine_ls_wR_factor_ref 0.2939
_reflns_number_gt 8620
_reflns_number_total 16748
_reflns_threshold_expression >2sigma(I)
_cod_data_source_file om060481gsi20060726_034836.cif
_cod_data_source_block '[Si9ZnPh]3-'
_cod_depositor_comments
;
The following automatic conversions were performed:

'_symmetry_cell_setting' value 'Triclinic' changed to 'triclinic'
according to /home/saulius/struct/CIF-dictionaries/cif_core.dic
dictionary named 'cif_core.dic' version 2.4.1 from 2010-06-29.

Automatic conversion script
Id: cif_fix_values 1715 2011-07-08 13:25:40Z adriana 
;
_cod_original_sg_symbol_H-M P-1
_cod_database_code 4074226

loop_
_symmetry_equiv_pos_as_xyz
'x, y, z'
'-x, -y, -z'

loop_
_atom_site_label
_atom_site_type_symbol
_atom_site_fract_x
_atom_site_fract_y
_atom_site_fract_z
_atom_site_U_iso_or_equiv
_atom_site_adp_type
_atom_site_occupancy
_atom_site_symmetry_multiplicity
_atom_site_calc_flag
_atom_site_refinement_flags
_atom_site_disorder_assembly
_atom_site_disorder_group
Si1 Si 0.18744(15) 0.80636(14) 0.15362(8) 0.0283(5) Uani 1 1 d . . .
Si2 Si 0.14292(14) 0.66629(14) 0.14863(7) 0.0229(4) Uani 1 1 d . . .
Si3 Si 0.11220(15) 0.74228(15) 0.23522(8) 0.0304(5) Uani 1 1 d . . .
Si4 Si 0.30314(17) 0.73976(16) 0.22895(9) 0.0386(6) Uani 1 1 d . . .
Si5 Si 0.33616(15) 0.66271(14) 0.14077(9) 0.0314(5) Uani 1 1 d . . .
Si6 Si 0.13804(16) 0.57215(16) 0.23771(8) 0.0328(5) Uani 1 1 d . . .
Si7 Si 0.24991(17) 0.62154(17) 0.29234(8) 0.0360(5) Uani 1 1 d . . .
Si8 Si 0.40442(17) 0.56945(17) 0.22775(10) 0.0433(6) Uani 1 1 d . . .
Si9 Si 0.29285(15) 0.51820(15) 0.17199(10) 0.0349(5) Uani 1 1 d . . .
Zn1 Zn 0.31402(8) 0.45219(7) 0.27143(4) 0.0506(3) Uani 1 1 d . . .
C1 C 0.3601(7) 0.3175(6) 0.3194(3) 0.045(2) Uani 1 1 d U . .
C2 C 0.2945(7) 0.2692(7) 0.3364(4) 0.051(2) Uani 1 1 d U . .
H2 H 0.2252 0.2993 0.3239 0.062 Uiso 1 1 calc R . .
C3 C 0.3236(10) 0.1781(8) 0.3711(4) 0.071(3) Uani 1 1 d U . .
H3 H 0.2745 0.1472 0.3819 0.085 Uiso 1 1 calc R . .
C4 C 0.4233(11) 0.1312(7) 0.3905(4) 0.071(3) Uani 1 1 d U . .
H4 H 0.4441 0.0684 0.4144 0.086 Uiso 1 1 calc R . .
C5 C 0.4909(8) 0.1789(8) 0.3739(4) 0.064(3) Uani 1 1 d U . .
H5 H 0.5603 0.1497 0.3862 0.077 Uiso 1 1 calc R . .
C6 C 0.4576(7) 0.2693(7) 0.3392(3) 0.051(2) Uani 1 1 d U . .
H6 H 0.5063 0.3005 0.3282 0.061 Uiso 1 1 calc R . .
K1 K 0.87271(10) 0.32966(10) 0.14632(6) 0.0203(3) Uani 1 1 d . . .
N11 N 0.9701(4) 0.1979(4) 0.2495(2) 0.0298(14) Uani 1 1 d U B .
N12 N 0.7761(5) 0.4653(4) 0.0438(2) 0.0323(15) Uani 1 1 d U B .
O11 O 0.7489(4) 0.2601(3) 0.22804(18) 0.0277(11) Uani 1 1 d U B .
O12 O 0.6634(3) 0.4099(3) 0.13821(19) 0.0297(11) Uani 1 1 d U B .
O13 O 1.0013(3) 0.1330(3) 0.14759(19) 0.0287(11) Uani 1 1 d U B .
O14 O 0.8713(4) 0.2507(3) 0.05636(17) 0.0279(11) Uani 1 1 d U B .
O15 O 1.0277(4) 0.3576(4) 0.1900(2) 0.0313(12) Uani 1 1 d U B .
O16 O 0.9646(4) 0.4664(3) 0.08583(19) 0.0302(12) Uani 1 1 d U B .
C101 C 0.8942(6) 0.1663(6) 0.2853(3) 0.0373(19) Uani 1 1 d U . .
H10A H 0.9174 0.1498 0.3228 0.045 Uiso 1 1 calc R B .
H10B H 0.8917 0.1055 0.2767 0.045 Uiso 1 1 calc R . .
C102 C 0.7870(6) 0.2451(6) 0.2800(3) 0.0358(18) Uani 1 1 d U B .
H10C H 0.7406 0.2239 0.3073 0.043 Uiso 1 1 calc R . .
H10D H 0.7893 0.3077 0.2860 0.043 Uiso 1 1 calc R . .
C103 C 0.6428(5) 0.3224(6) 0.2238(3) 0.0325(18) Uani 1 1 d U . .
H10E H 0.6321 0.3820 0.2380 0.039 Uiso 1 1 calc R B .
H10F H 0.6008 0.2866 0.2456 0.039 Uiso 1 1 calc R . .
C104 C 0.6084(5) 0.3524(6) 0.1683(3) 0.0334(18) Uani 1 1 d U B .
H10G H 0.6213 0.2931 0.1534 0.040 Uiso 1 1 calc R . .
H10H H 0.5332 0.3918 0.1665 0.040 Uiso 1 1 calc R . .
C105 C 0.6110(6) 0.4753(6) 0.0923(3) 0.044(2) Uani 1 1 d U . .
H10I H 0.5456 0.5237 0.1030 0.053 Uiso 1 1 calc R B .
H10J H 0.5935 0.4375 0.0699 0.053 Uiso 1 1 calc R . .
C106 C 0.6755(6) 0.5297(5) 0.0602(3) 0.042(2) Uani 1 1 d U B .
H10K H 0.6365 0.5735 0.0278 0.050 Uiso 1 1 calc R . .
H10L H 0.6867 0.5725 0.0818 0.050 Uiso 1 1 calc R . .
C107 C 1.0543(6) 0.1112(5) 0.2373(3) 0.0380(19) Uani 1 1 d U . .
H10M H 1.0778 0.0612 0.2709 0.046 Uiso 1 1 calc R B .
H10N H 1.1131 0.1309 0.2223 0.046 Uiso 1 1 calc R . .
C108 C 1.0246(6) 0.0644(5) 0.1980(3) 0.0353(18) Uani 1 1 d U B .
H10O H 1.0823 0.0027 0.1938 0.042 Uiso 1 1 calc R . .
H10P H 0.9634 0.0475 0.2115 0.042 Uiso 1 1 calc R . .
C109 C 0.9709(5) 0.0934(5) 0.1094(3) 0.0286(17) Uani 1 1 d U . .
H10Q H 0.9040 0.0857 0.1202 0.034 Uiso 1 1 calc R B .
H10R H 1.0233 0.0273 0.1075 0.034 Uiso 1 1 calc R . .
C110 C 0.9607(5) 0.1608(5) 0.0568(3) 0.0292(17) Uani 1 1 d U B .
H11A H 1.0237 0.1771 0.0488 0.035 Uiso 1 1 calc R . .
H11B H 0.9533 0.1277 0.0287 0.035 Uiso 1 1 calc R . .
C111 C 0.8599(6) 0.3157(6) 0.0051(3) 0.040(2) Uani 1 1 d U . .
H11C H 0.8525 0.2824 -0.0228 0.048 Uiso 1 1 calc R B .
H11D H 0.9217 0.3339 -0.0034 0.048 Uiso 1 1 calc R . .
C112 C 0.7651(6) 0.4073(6) 0.0063(3) 0.0394(19) Uani 1 1 d U B .
H11E H 0.7519 0.4495 -0.0301 0.047 Uiso 1 1 calc R . .
H11F H 0.7046 0.3877 0.0171 0.047 Uiso 1 1 calc R . .
C113 C 1.0072(6) 0.2593(5) 0.2740(3) 0.0341(18) Uani 1 1 d U . .
H11G H 1.0446 0.2183 0.3074 0.041 Uiso 1 1 calc R B .
H11H H 0.9467 0.3140 0.2839 0.041 Uiso 1 1 calc R . .
C114 C 1.0767(6) 0.3024(6) 0.2388(3) 0.040(2) Uani 1 1 d U B .
H11I H 1.0950 0.3458 0.2570 0.048 Uiso 1 1 calc R . .
H11J H 1.1413 0.2485 0.2320 0.048 Uiso 1 1 calc R . .
C115 C 1.0927(6) 0.3978(6) 0.1539(3) 0.043(2) Uani 1 1 d U . .
H11K H 1.1353 0.3489 0.1325 0.051 Uiso 1 1 calc R B .
H11L H 1.1397 0.4132 0.1742 0.051 Uiso 1 1 calc R . .
C116 C 1.0264(7) 0.4896(6) 0.1179(3) 0.045(2) Uani 1 1 d U B .
H11M H 0.9813 0.5369 0.1394 0.054 Uiso 1 1 calc R . .
H11N H 1.0703 0.5213 0.0946 0.054 Uiso 1 1 calc R . .
C117 C 0.8889(7) 0.5534(6) 0.0582(3) 0.045(2) Uani 1 1 d U . .
H11O H 0.9216 0.6004 0.0392 0.055 Uiso 1 1 calc R B .
H11P H 0.8375 0.5859 0.0838 0.055 Uiso 1 1 calc R . .
C118 C 0.8364(7) 0.5255(6) 0.0186(3) 0.045(2) Uani 1 1 d U B .
H11Q H 0.7900 0.5870 -0.0044 0.054 Uiso 1 1 calc R . .
H11R H 0.8897 0.4885 -0.0048 0.054 Uiso 1 1 calc R . .
K2 K 0.60319(11) 0.02160(10) 0.11897(6) 0.0243(4) Uani 1 1 d . . .
N21 N 0.4289(5) 0.1119(5) 0.1933(4) 0.052(2) Uani 1 1 d U . .
N22 N 0.7797(4) -0.0718(4) 0.0458(2) 0.0225(13) Uani 1 1 d U . .
O21 O 0.4305(4) -0.0325(4) 0.1298(3) 0.0615(19) Uani 1 1 d U . .
O22 O 0.6101(3) -0.1421(3) 0.07796(18) 0.0264(11) Uani 1 1 d U . .
O23 O 0.4996(4) 0.2268(3) 0.1006(2) 0.0357(13) Uani 1 1 d U . .
O24 O 0.6414(4) 0.1375(3) 0.02355(18) 0.0287(11) Uani 1 1 d U . .
O25 O 0.6426(4) 0.0049(3) 0.2279(2) 0.0355(13) Uani 1 1 d U . .
O26 O 0.8053(3) -0.0506(3) 0.15375(17) 0.0242(11) Uani 1 1 d U . .
C201 C 0.3418(7) 0.0872(7) 0.1836(5) 0.082(4) Uani 1 1 d U . .
H20A H 0.3082 0.1301 0.1497 0.098 Uiso 1 1 calc R . .
H20B H 0.2906 0.1017 0.2128 0.098 Uiso 1 1 calc R . .
C202 C 0.3712(8) -0.0184(8) 0.1803(5) 0.086(4) Uani 1 1 d U . .
H20C H 0.4143 -0.0625 0.2115 0.103 Uiso 1 1 calc R . .
H20D H 0.3085 -0.0346 0.1803 0.103 Uiso 1 1 calc R . .
C203 C 0.4506(6) -0.1282(7) 0.1232(4) 0.053(2) Uani 1 1 d U . .
H20E H 0.3844 -0.1374 0.1213 0.063 Uiso 1 1 calc R . .
H20F H 0.4892 -0.1765 0.1546 0.063 Uiso 1 1 calc R . .
C204 C 0.5112(6) -0.1475(7) 0.0742(4) 0.044(2) Uani 1 1 d U . .
H20G H 0.5199 -0.2141 0.0692 0.053 Uiso 1 1 calc R . .
H20H H 0.4738 -0.0980 0.0428 0.053 Uiso 1 1 calc R . .
C205 C 0.6705(6) -0.1642(6) 0.0329(3) 0.0329(18) Uani 1 1 d U . .
H20I H 0.6379 -0.1135 0.0009 0.039 Uiso 1 1 calc R . .
H20J H 0.6747 -0.2294 0.0275 0.039 Uiso 1 1 calc R . .
C206 C 0.7775(6) -0.1667(5) 0.0397(3) 0.0306(17) Uani 1 1 d U . .
H20K H 0.8095 -0.2181 0.0716 0.037 Uiso 1 1 calc R . .
H20L H 0.8198 -0.1861 0.0082 0.037 Uiso 1 1 calc R . .
C207 C 0.3997(6) 0.2214(6) 0.1805(4) 0.048(2) Uani 1 1 d U . .
H20M H 0.4494 0.2384 0.1979 0.058 Uiso 1 1 calc R . .
H20N H 0.3303 0.2523 0.1957 0.058 Uiso 1 1 calc R . .
C208 C 0.3979(6) 0.2638(6) 0.1221(4) 0.054(3) Uani 1 1 d U . .
H20O H 0.3503 0.2453 0.1040 0.065 Uiso 1 1 calc R . .
H20P H 0.3726 0.3371 0.1158 0.065 Uiso 1 1 calc R . .
C209 C 0.5052(6) 0.2758(5) 0.0476(3) 0.045(2) Uani 1 1 d U . .
H20Q H 0.4821 0.3480 0.0457 0.054 Uiso 1 1 calc R . .
H20R H 0.4586 0.2645 0.0249 0.054 Uiso 1 1 calc R . .
C210 C 0.6130(6) 0.2385(5) 0.0272(3) 0.038(2) Uani 1 1 d U . .
H21A H 0.6182 0.2791 -0.0085 0.045 Uiso 1 1 calc R . .
H21B H 0.6606 0.2440 0.0518 0.045 Uiso 1 1 calc R . .
C211 C 0.7381(6) 0.1035(5) -0.0021(3) 0.0354(19) Uani 1 1 d U . .
H21C H 0.7920 0.1079 0.0188 0.043 Uiso 1 1 calc R . .
H21D H 0.7354 0.1460 -0.0381 0.043 Uiso 1 1 calc R . .
C212 C 0.7652(6) -0.0016(5) -0.0069(3) 0.0314(17) Uani 1 1 d U . .
H21E H 0.7095 -0.0057 -0.0266 0.038 Uiso 1 1 calc R . .
H21F H 0.8297 -0.0219 -0.0280 0.038 Uiso 1 1 calc R . .
C213 C 0.4667(7) 0.0725(6) 0.2491(4) 0.057(3) Uani 1 1 d U . .
H21G H 0.4174 0.1132 0.2726 0.069 Uiso 1 1 calc R . .
H21H H 0.4678 0.0039 0.2607 0.069 Uiso 1 1 calc R . .
C214 C 0.5688(7) 0.0717(6) 0.2564(4) 0.055(3) Uani 1 1 d U . .
H21I H 0.5699 0.1392 0.2431 0.066 Uiso 1 1 calc R . .
H21J H 0.5863 0.0512 0.2949 0.066 Uiso 1 1 calc R . .
C215 C 0.7430(6) 0.0046(6) 0.2343(3) 0.039(2) Uani 1 1 d U . .
H21K H 0.7581 -0.0071 0.2728 0.047 Uiso 1 1 calc R . .
H21L H 0.7469 0.0695 0.2164 0.047 Uiso 1 1 calc R . .
C216 C 0.8196(6) -0.0758(5) 0.2101(3) 0.0315(17) Uani 1 1 d U . .
H21M H 0.8907 -0.0840 0.2186 0.038 Uiso 1 1 calc R . .
H21N H 0.8098 -0.1393 0.2251 0.038 Uiso 1 1 calc R . .
C217 C 0.8809(5) -0.1244(5) 0.1295(3) 0.0266(16) Uani 1 1 d U . .
H21O H 0.8664 -0.1864 0.1384 0.032 Uiso 1 1 calc R . .
H21P H 0.9506 -0.1389 0.1431 0.032 Uiso 1 1 calc R . .
C218 C 0.8773(5) -0.0864(5) 0.0693(3) 0.0285(16) Uani 1 1 d U . .
H21Q H 0.8882 -0.0226 0.0612 0.034 Uiso 1 1 calc R . .
H21R H 0.9345 -0.1342 0.0526 0.034 Uiso 1 1 calc R . .
K3 K 0.75229(13) 0.54007(15) 0.42064(7) 0.0433(5) Uani 1 1 d . . .
N31 N 0.7740(4) 0.3099(3) 0.47131(18) 0.092(5) Uani 0.553(4) 1 d PGU A 1
N32 N 0.7389(4) 0.7338(3) 0.37986(15) 0.105(6) Uani 0.553(4) 1 d PGU A 1
O31 O 0.6955(3) 0.4835(3) 0.52644(13) 0.040(2) Uani 0.553(4) 1 d PGU A 1
O32 O 0.7283(3) 0.6614(3) 0.49271(14) 0.049(3) Uani 0.553(4) 1 d PGU A 1
O33 O 0.9368(3) 0.3656(3) 0.42431(16) 0.053(3) Uani 0.553(4) 1 d PGU A 1
O34 O 0.9319(3) 0.5568(4) 0.37786(15) 0.054(4) Uani 0.553(4) 1 d PGU A 1
O35 O 0.6275(3) 0.4355(4) 0.38753(18) 0.105(5) Uani 0.553(4) 1 d PGU A 1
O36 O 0.5880(3) 0.6364(3) 0.35432(16) 0.110(5) Uani 0.553(4) 1 d PGU A 1
C301 C 0.6943(4) 0.3241(3) 0.51365(19) 0.127(8) Uani 0.553(4) 1 d PGU A 1
H30A H 0.6956 0.2602 0.5363 0.153 Uiso 0.553(4) 1 calc PR A 1
H30B H 0.6241 0.3631 0.4988 0.153 Uiso 0.553(4) 1 calc PR A 1
C302 C 0.7350(4) 0.3867(3) 0.54620(15) 0.088(6) Uani 0.553(4) 1 d PGU A 1
H30C H 0.7153 0.3733 0.5844 0.106 Uiso 0.553(4) 1 calc PR A 1
H30D H 0.8114 0.3635 0.5441 0.106 Uiso 0.553(4) 1 calc PR A 1
C303 C 0.7085(3) 0.5419(3) 0.56150(14) 0.043(5) Uani 0.553(4) 1 d PGU A 1
H30E H 0.6765 0.5271 0.5968 0.051 Uiso 0.553(4) 1 calc PR A 1
H30F H 0.7829 0.5261 0.5669 0.051 Uiso 0.553(4) 1 calc PR A 1
C304 C 0.6640(3) 0.6345(3) 0.53919(15) 0.048(4) Uani 0.553(4) 1 d PGU A 1
H30G H 0.6563 0.6762 0.5655 0.057 Uiso 0.553(4) 1 calc PR A 1
H30H H 0.5943 0.6466 0.5266 0.057 Uiso 0.553(4) 1 calc PR A 1
C305 C 0.6959(4) 0.7625(3) 0.47046(17) 0.105(8) Uani 0.553(4) 1 d PGDU A 1
H30I H 0.6946 0.7991 0.4985 0.126 Uiso 0.553(4) 1 calc PR A 1
H30J H 0.6248 0.7861 0.4564 0.126 Uiso 0.553(4) 1 calc PR A 1
C306 C 0.7677(5) 0.7834(3) 0.42561(18) 0.144(10) Uani 0.553(4) 1 d PGDU A 1
H30K H 0.8412 0.7502 0.4364 0.172 Uiso 0.553(4) 1 calc PR A 1
H30L H 0.7517 0.8554 0.4129 0.172 Uiso 0.553(4) 1 calc PR A 1
C307 C 0.8673(4) 0.2562(3) 0.4689(2) 0.077(5) Uani 0.553(4) 1 d PGU A 1
H30M H 0.8793 0.1846 0.4761 0.093 Uiso 0.553(4) 1 calc PR A 1
H30N H 0.9123 0.2692 0.4917 0.093 Uiso 0.553(4) 1 calc PR A 1
C308 C 0.8749(4) 0.3055(3) 0.40345(18) 0.109(7) Uani 0.553(4) 1 d PGU A 1
H30O H 0.9174 0.2572 0.3818 0.131 Uiso 0.553(4) 1 calc PR A 1
H30P H 0.8075 0.3483 0.3863 0.131 Uiso 0.553(4) 1 calc PR A 1
C309 C 1.0081(3) 0.3823(4) 0.38795(19) 0.060(5) Uani 0.553(4) 1 d PGU A 1
H30Q H 0.9864 0.3858 0.3516 0.071 Uiso 0.553(4) 1 calc PR A 1
H30R H 1.0756 0.3269 0.3956 0.071 Uiso 0.553(4) 1 calc PR A 1
C310 C 1.0196(3) 0.4835(4) 0.39051(18) 0.066(6) Uani 0.553(4) 1 d PGU A 1
H31A H 1.0399 0.4805 0.4271 0.080 Uiso 0.553(4) 1 calc PR A 1
H31B H 1.0743 0.4939 0.3653 0.080 Uiso 0.553(4) 1 calc PR A 1
C311 C 0.9369(4) 0.6449(4) 0.36313(17) 0.101(7) Uani 0.553(4) 1 d PGU A 1
H31C H 0.9895 0.6438 0.3345 0.122 Uiso 0.553(4) 1 calc PR A 1
H31D H 0.9595 0.6619 0.3939 0.122 Uiso 0.553(4) 1 calc PR A 1
C312 C 0.8315(5) 0.7262(4) 0.34243(17) 0.085(6) Uani 0.553(4) 1 d PGU A 1
H31E H 0.8398 0.7912 0.3341 0.102 Uiso 0.553(4) 1 calc PR A 1
H31F H 0.8153 0.7140 0.3084 0.102 Uiso 0.553(4) 1 calc PR A 1
C313 C 0.7255(4) 0.2692(4) 0.4392(2) 0.126(8) Uani 0.553(4) 1 d PGU A 1
H31G H 0.7119 0.2113 0.4612 0.151 Uiso 0.553(4) 1 calc PR A 1
H31H H 0.7702 0.2485 0.4086 0.151 Uiso 0.553(4) 1 calc PR A 1
C314 C 0.6222(4) 0.3556(4) 0.4193(2) 0.095(7) Uani 0.553(4) 1 d PGU A 1
H31I H 0.5826 0.3291 0.4007 0.115 Uiso 0.553(4) 1 calc PR A 1
H31J H 0.5814 0.3752 0.4512 0.115 Uiso 0.553(4) 1 calc PR A 1
C315 C 0.5452(3) 0.5089(4) 0.37504(19) 0.082(7) Uani 0.553(4) 1 d PGU A 1
H31K H 0.5201 0.5392 0.4066 0.098 Uiso 0.553(4) 1 calc PR A 1
H31L H 0.4924 0.4849 0.3664 0.098 Uiso 0.553(4) 1 calc PR A 1
C316 C 0.5531(3) 0.5857(4) 0.33000(18) 0.098(6) Uani 0.553(4) 1 d PGU A 1
H31M H 0.6024 0.5571 0.3026 0.118 Uiso 0.553(4) 1 calc PR A 1
H31N H 0.4850 0.6270 0.3132 0.118 Uiso 0.553(4) 1 calc PR A 1
C317 C 0.5933(4) 0.7414(4) 0.32671(17) 0.106(7) Uani 0.553(4) 1 d PGU A 1
H31O H 0.5882 0.7445 0.2880 0.127 Uiso 0.553(4) 1 calc PR A 1
H31P H 0.5263 0.7891 0.3364 0.127 Uiso 0.553(4) 1 calc PR A 1
C318 C 0.6537(5) 0.7821(3) 0.32824(17) 0.110(7) Uani 0.553(4) 1 d PGU A 1
H31Q H 0.6132 0.8524 0.3294 0.132 Uiso 0.553(4) 1 calc PR A 1
H31R H 0.6938 0.7814 0.2944 0.132 Uiso 0.553(4) 1 calc PR A 1
N31A N 0.9208(3) 0.3366(3) 0.45822(17) 0.094(5) Uani 0.447(4) 1 d PGU A 2
N32A N 0.6014(4) 0.7455(3) 0.37226(17) 0.094(5) Uani 0.447(4) 1 d PGU A 2
O31A O 0.8035(3) 0.4802(3) 0.52836(12) 0.076(5) Uani 0.447(4) 1 d PGU A 2
O32A O 0.6367(3) 0.6597(3) 0.49500(14) 0.062(4) Uani 0.447(4) 1 d PGU A 2
O33A O 0.9577(3) 0.5123(4) 0.38792(16) 0.074(6) Uani 0.447(4) 1 d PGU A 2
O34A O 0.8116(4) 0.7110(3) 0.37368(15) 0.132(7) Uani 0.447(4) 1 d PGU A 2
O35A O 0.5794(3) 0.5582(4) 0.37495(16) 0.034(3) Uani 0.447(4) 1 d PGU A 2
O36A O 0.7055(3) 0.3751(3) 0.43301(16) 0.067(4) Uani 0.447(4) 1 d PGU A 2
C01A C 0.9422(3) 0.3302(3) 0.51528(18) 0.116(10) Uani 0.447(4) 1 d PGU A 2
H01A H 0.9808 0.3735 0.5166 0.140 Uiso 0.447(4) 1 calc PR A 2
H01B H 0.9864 0.2612 0.5312 0.140 Uiso 0.447(4) 1 calc PR A 2
C02A C 0.8328(4) 0.3643(3) 0.55203(15) 0.117(10) Uani 0.447(4) 1 d PGU A 2
H02A H 0.7809 0.3392 0.5435 0.141 Uiso 0.447(4) 1 calc PR A 2
H02B H 0.8461 0.3459 0.5910 0.141 Uiso 0.447(4) 1 calc PR A 2
C03A C 0.7275(3) 0.5188(3) 0.56314(14) 0.054(7) Uani 0.447(4) 1 d PGU A 2
H03A H 0.7543 0.4992 0.6001 0.064 Uiso 0.447(4) 1 calc PR A 2
H03B H 0.6691 0.4965 0.5625 0.064 Uiso 0.447(4) 1 calc PR A 2
C04A C 0.6917(3) 0.6383(3) 0.54117(15) 0.035(5) Uani 0.447(4) 1 d PGU A 2
H04A H 0.6478 0.6742 0.5680 0.043 Uiso 0.447(4) 1 calc PR A 2
H04B H 0.7528 0.6579 0.5335 0.043 Uiso 0.447(4) 1 calc PR A 2
C05A C 0.5898(4) 0.7587(3) 0.48071(18) 0.093(8) Uani 0.447(4) 1 d PGU A 2
H05A H 0.6414 0.7911 0.4745 0.112 Uiso 0.447(4) 1 calc PR A 2
H05B H 0.5411 0.7848 0.5090 0.112 Uiso 0.447(4) 1 calc PR A 2
C06A C 0.5312(4) 0.7778(3) 0.42841(19) 0.093(8) Uani 0.447(4) 1 d PGU A 2
H06A H 0.4888 0.8495 0.4191 0.112 Uiso 0.447(4) 1 calc PR A 2
H06B H 0.4826 0.7421 0.4363 0.112 Uiso 0.447(4) 1 calc PR A 2
C07A C 1.0241(3) 0.3423(4) 0.4310(2) 0.130(9) Uani 0.447(4) 1 d PGU A 2
H07A H 1.0778 0.3123 0.4592 0.156 Uiso 0.447(4) 1 calc PR A 2
H07B H 1.0438 0.2983 0.4050 0.156 Uiso 0.447(4) 1 calc PR A 2
C08A C 1.0325(3) 0.4316(4) 0.40444(19) 0.073(7) Uani 0.447(4) 1 d PGU A 2
H08A H 1.0735 0.4474 0.4282 0.087 Uiso 0.447(4) 1 calc PR A 2
H08B H 1.0763 0.4169 0.3726 0.087 Uiso 0.447(4) 1 calc PR A 2
C09A C 0.9927(4) 0.6030(4) 0.38159(19) 0.083(7) Uani 0.447(4) 1 d PGU A 2
H09A H 0.9997 0.6166 0.4168 0.099 Uiso 0.447(4) 1 calc PR A 2
H09B H 1.0591 0.5918 0.3619 0.099 Uiso 0.447(4) 1 calc PR A 2
C10A C 0.9066(4) 0.6846(4) 0.35038(18) 0.107(9) Uani 0.447(4) 1 d PGU A 2
H10S H 0.9259 0.7440 0.3409 0.128 Uiso 0.447(4) 1 calc PR A 2
H10T H 0.9009 0.6657 0.3165 0.128 Uiso 0.447(4) 1 calc PR A 2
C11A C 0.7189(5) 0.8155(3) 0.34721(19) 0.132(10) Uani 0.447(4) 1 d PGU A 2
H11S H 0.7221 0.8710 0.3614 0.159 Uiso 0.447(4) 1 calc PR A 2
H11T H 0.7270 0.8304 0.3078 0.159 Uiso 0.447(4) 1 calc PR A 2
C12A C 0.6358(5) 0.8053(3) 0.35908(18) 0.120(10) Uani 0.447(4) 1 d PGU A 2
H12A H 0.6101 0.8444 0.3873 0.144 Uiso 0.447(4) 1 calc PR A 2
H12B H 0.5933 0.8470 0.3273 0.144 Uiso 0.447(4) 1 calc PR A 2
C13A C 0.5379(4) 0.7294(4) 0.33153(19) 0.064(4) Uani 0.447(4) 1 d PGU A 2
H13A H 0.4812 0.7924 0.3171 0.077 Uiso 0.447(4) 1 calc PR A 2
H13B H 0.5826 0.7063 0.3013 0.077 Uiso 0.447(4) 1 calc PR A 2
C14A C 0.4942(3) 0.6525(4) 0.3599(2) 0.064(4) Uani 0.447(4) 1 d PGU A 2
H14A H 0.4554 0.6726 0.3922 0.077 Uiso 0.447(4) 1 calc PR A 2
H14B H 0.4461 0.6462 0.3360 0.077 Uiso 0.447(4) 1 calc PR A 2
C15A C 0.5404(3) 0.4783(4) 0.3947(2) 0.055(6) Uani 0.447(4) 1 d PGU A 2
H15A H 0.4845 0.4832 0.3717 0.066 Uiso 0.447(4) 1 calc PR A 2
H15B H 0.5151 0.4775 0.4320 0.066 Uiso 0.447(4) 1 calc PR A 2
C16A C 0.6366(4) 0.3887(4) 0.39109(19) 0.077(7) Uani 0.447(4) 1 d PGU A 2
H16A H 0.6184 0.3292 0.3951 0.092 Uiso 0.447(4) 1 calc PR A 2
H16B H 0.6703 0.3990 0.3558 0.092 Uiso 0.447(4) 1 calc PR A 2
C17A C 0.7979(4) 0.2827(3) 0.43520(19) 0.092(6) Uani 0.447(4) 1 d PGU A 2
H17A H 0.7907 0.2603 0.4027 0.111 Uiso 0.447(4) 1 calc PR A 2
H17B H 0.7821 0.2357 0.4655 0.111 Uiso 0.447(4) 1 calc PR A 2
C18A C 0.9166(4) 0.2529(3) 0.4396(2) 0.135(10) Uani 0.447(4) 1 d PGU A 2
H18A H 0.9478 0.1899 0.4658 0.162 Uiso 0.447(4) 1 calc PR A 2
H18B H 0.9514 0.2471 0.4045 0.162 Uiso 0.447(4) 1 calc PR A 2
N1Y N 0.7902(12) 0.5073(10) 0.2807(7) 0.057(5) Uani 0.521(13) 1 d PU B 3
C1Y C 0.6995(15) 0.5401(12) 0.2552(7) 0.047(4) Uani 0.521(13) 1 d PU B 3
H1Y H 0.6523 0.5079 0.2686 0.056 Uiso 0.521(13) 1 calc PR B 3
C2Y C 0.6695(18) 0.6168(19) 0.2110(8) 0.038(5) Uani 0.521(13) 1 d PU B 3
H1S H 0.6027 0.6408 0.1955 0.045 Uiso 0.521(13) 1 calc PR B 3
C3Y C 0.745(2) 0.6566(18) 0.1907(12) 0.038(6) Uani 0.521(13) 1 d PU B 3
H2S H 0.7307 0.7039 0.1578 0.045 Uiso 0.521(13) 1 calc PR B 3
C5Y C 0.8575(17) 0.5484(16) 0.2592(9) 0.048(5) Uani 0.521(13) 1 d PU B 3
H4S H 0.9249 0.5212 0.2741 0.057 Uiso 0.521(13) 1 calc PR B 3
N1X N 0.7935(12) 0.4980(10) 0.2277(8) 0.054(5) Uani 0.479(13) 1 d PU B 4
C1X C 0.7013(17) 0.5563(18) 0.2028(10) 0.055(6) Uani 0.479(13) 1 d PU B 4
H1X H 0.6550 0.5263 0.1970 0.066 Uiso 0.479(13) 1 calc PR B 4
C2X C 0.676(2) 0.6509(17) 0.1872(11) 0.047(6) Uani 0.479(13) 1 d PU B 4
H2X H 0.6076 0.6891 0.1739 0.057 Uiso 0.479(13) 1 calc PR B 4
C3X C 0.741(3) 0.6982(17) 0.1887(13) 0.041(7) Uani 0.479(13) 1 d PU B 4
H3X H 0.7259 0.7669 0.1746 0.049 Uiso 0.479(13) 1 calc PR B 4
C5X C 0.8566(17) 0.5441(18) 0.2299(10) 0.042(5) Uani 0.479(13) 1 d PU B 4
H5X H 0.9232 0.5057 0.2450 0.050 Uiso 0.479(13) 1 calc PR B 4
C4Y C 0.8353(6) 0.6330(6) 0.2140(3) 0.0366(19) Uani 1 1 d U . .
H3S H 0.8808 0.6677 0.2024 0.044 Uiso 1 1 calc R B 3
N1A N 0.3257(19) 0.8843(15) 0.3694(10) 0.258(15) Uani 0.553(4) 1 d PGU A 1
C1A C 0.234(2) 0.9092(17) 0.3425(7) 0.235(16) Uani 0.553(4) 1 d PGU A 1
H1A H 0.2355 0.8895 0.3096 0.282 Uiso 0.553(4) 1 calc PR A 1
C2A C 0.140(2) 0.9628(16) 0.3637(11) 0.300(18) Uani 0.553(4) 1 d PGU A 1
H2A H 0.0777 0.9798 0.3453 0.360 Uiso 0.553(4) 1 calc PR A 1
C3A C 0.1382(19) 0.9916(15) 0.4119(11) 0.194(13) Uani 0.553(4) 1 d PGU A 1
H3A H 0.0742 1.0283 0.4264 0.232 Uiso 0.553(4) 1 calc PR A 1
C4A C 0.230(2) 0.9668(16) 0.4388(9) 0.248(16) Uani 0.553(4) 1 d PGU A 1
H4A H 0.2285 0.9864 0.4717 0.298 Uiso 0.553(4) 1 calc PR A 1
C5A C 0.3236(19) 0.9131(15) 0.4176(11) 0.186(12) Uani 0.553(4) 1 d PGU A 1
H5A H 0.3863 0.8961 0.4360 0.223 Uiso 0.553(4) 1 calc PR A 1
N1B N 1.0779(13) -0.1127(10) 0.3619(6) 0.092(7) Uani 0.447(4) 1 d PGU A 2
C1B C 0.9826(16) -0.1085(11) 0.3469(6) 0.093(8) Uani 0.447(4) 1 d PGU A 2
C2B C 0.8930(13) -0.0592(14) 0.3730(8) 0.088(8) Uani 0.447(4) 1 d PGU A 2
C3B C 0.8987(14) -0.0143(13) 0.4140(8) 0.125(11) Uani 0.447(4) 1 d PGU A 2
C4B C 0.9939(18) -0.0185(13) 0.4290(6) 0.120(10) Uani 0.447(4) 1 d PGU A 2
C5B C 1.0835(13) -0.0678(13) 0.4030(7) 0.094(8) Uani 0.447(4) 1 d PGU A 2

loop_
_atom_site_aniso_label
_atom_site_aniso_U_11
_atom_site_aniso_U_22
_atom_site_aniso_U_33
_atom_site_aniso_U_23
_atom_site_aniso_U_13
_atom_site_aniso_U_12
Si1 0.0217(11) 0.0199(10) 0.0421(12) -0.0093(9) 0.0060(9) -0.0060(8)
Si2 0.0190(10) 0.0258(11) 0.0240(10) -0.0057(8) -0.0017(8) -0.0075(8)
Si3 0.0218(11) 0.0345(12) 0.0296(11) -0.0111(9) 0.0036(9) -0.0025(9)
Si4 0.0376(13) 0.0307(12) 0.0543(15) -0.0098(11) -0.0100(11) -0.0174(10)
Si5 0.0252(11) 0.0216(11) 0.0408(13) -0.0031(9) 0.0140(9) -0.0062(9)
Si6 0.0357(12) 0.0411(13) 0.0309(12) -0.0090(10) 0.0062(9) -0.0249(10)
Si7 0.0339(12) 0.0451(14) 0.0281(12) -0.0020(10) -0.0064(9) -0.0151(10)
Si8 0.0227(12) 0.0413(14) 0.0580(16) -0.0119(11) -0.0032(11) -0.0011(10)
Si9 0.0222(11) 0.0201(11) 0.0639(15) -0.0128(10) 0.0083(10) -0.0091(9)
Zn1 0.0584(7) 0.0409(6) 0.0489(7) -0.0077(5) -0.0035(5) -0.0144(5)
C1 0.063(6) 0.045(5) 0.033(5) -0.022(4) 0.007(4) -0.019(5)
C2 0.052(6) 0.061(6) 0.050(6) -0.029(5) -0.001(4) -0.021(5)
C3 0.115(9) 0.071(7) 0.061(7) -0.026(6) 0.028(7) -0.074(7)
C4 0.137(11) 0.028(5) 0.035(5) 0.005(4) -0.002(6) -0.021(6)
C5 0.054(6) 0.065(7) 0.044(6) -0.026(5) -0.011(5) 0.021(5)
C6 0.053(6) 0.059(6) 0.046(5) -0.023(5) 0.018(5) -0.024(5)
K1 0.0148(7) 0.0166(8) 0.0297(8) -0.0055(6) 0.0037(6) -0.0065(6)
N11 0.027(3) 0.027(3) 0.032(3) -0.005(3) -0.005(3) -0.006(3)
N12 0.044(4) 0.026(3) 0.025(3) 0.002(3) 0.000(3) -0.015(3)
O11 0.030(3) 0.030(3) 0.027(3) -0.010(2) 0.008(2) -0.014(2)
O12 0.014(2) 0.037(3) 0.038(3) -0.011(2) 0.000(2) -0.007(2)
O13 0.025(3) 0.024(3) 0.040(3) -0.013(2) 0.004(2) -0.011(2)
O14 0.033(3) 0.024(3) 0.025(3) -0.006(2) 0.010(2) -0.010(2)
O15 0.026(3) 0.036(3) 0.040(3) -0.010(2) 0.000(2) -0.019(2)
O16 0.038(3) 0.026(3) 0.036(3) -0.012(2) 0.007(2) -0.022(2)
C101 0.047(5) 0.036(5) 0.026(4) -0.001(3) -0.004(4) -0.014(4)
C102 0.040(5) 0.042(5) 0.026(4) -0.007(3) 0.014(3) -0.020(4)
C103 0.014(4) 0.039(4) 0.051(5) -0.019(4) 0.014(3) -0.014(3)
C104 0.018(4) 0.043(5) 0.047(5) -0.024(4) 0.012(3) -0.015(3)
C105 0.023(4) 0.045(5) 0.051(5) -0.017(4) -0.014(4) 0.010(4)
C106 0.037(5) 0.025(4) 0.050(5) -0.003(4) -0.013(4) 0.003(4)
C107 0.028(4) 0.028(4) 0.050(5) -0.008(4) -0.008(4) -0.001(3)
C108 0.038(5) 0.018(4) 0.043(5) -0.004(3) -0.004(4) -0.003(3)
C109 0.024(4) 0.022(4) 0.041(4) -0.015(3) 0.008(3) -0.006(3)
C110 0.029(4) 0.023(4) 0.041(4) -0.020(3) 0.017(3) -0.011(3)
C111 0.058(5) 0.037(5) 0.024(4) -0.005(3) 0.005(4) -0.018(4)
C112 0.054(5) 0.040(5) 0.024(4) -0.001(3) -0.001(4) -0.021(4)
C113 0.041(5) 0.029(4) 0.031(4) -0.006(3) -0.011(4) -0.009(4)
C114 0.029(4) 0.039(5) 0.061(6) -0.021(4) -0.009(4) -0.015(4)
C115 0.035(5) 0.063(6) 0.050(5) -0.033(5) 0.017(4) -0.032(4)
C116 0.056(5) 0.058(6) 0.053(5) -0.036(5) 0.033(4) -0.049(5)
C117 0.063(6) 0.029(5) 0.055(5) -0.011(4) 0.018(5) -0.031(4)
C118 0.061(6) 0.035(5) 0.037(5) 0.002(4) 0.002(4) -0.021(4)
K2 0.0149(7) 0.0187(8) 0.0412(9) -0.0110(7) 0.0033(6) -0.0063(6)
N21 0.020(3) 0.032(4) 0.114(7) -0.040(4) 0.023(4) -0.010(3)
N22 0.021(3) 0.020(3) 0.025(3) -0.003(2) 0.001(2) -0.006(2)
O21 0.032(3) 0.046(4) 0.130(6) -0.052(4) 0.037(3) -0.030(3)
O22 0.019(2) 0.031(3) 0.036(3) -0.015(2) 0.000(2) -0.013(2)
O23 0.031(3) 0.023(3) 0.049(3) -0.012(2) -0.013(2) 0.001(2)
O24 0.035(3) 0.021(3) 0.030(3) -0.003(2) -0.006(2) -0.010(2)
O25 0.045(3) 0.024(3) 0.038(3) -0.016(2) 0.021(2) -0.012(2)
O26 0.020(2) 0.023(3) 0.025(3) -0.001(2) 0.000(2) -0.005(2)
C201 0.036(5) 0.066(7) 0.169(11) -0.076(7) 0.051(6) -0.030(5)
C202 0.054(6) 0.071(7) 0.168(11) -0.078(7) 0.072(7) -0.047(5)
C203 0.031(5) 0.051(5) 0.096(7) -0.042(5) 0.023(5) -0.027(4)
C204 0.033(4) 0.050(5) 0.066(6) -0.026(4) 0.001(4) -0.028(4)
C205 0.040(5) 0.038(4) 0.030(4) -0.015(3) -0.001(3) -0.020(4)
C206 0.035(4) 0.025(4) 0.032(4) -0.011(3) 0.011(3) -0.012(3)
C207 0.026(4) 0.043(5) 0.078(7) -0.034(5) 0.010(4) -0.006(4)
C208 0.022(4) 0.038(5) 0.100(8) -0.039(5) -0.014(5) 0.009(4)
C209 0.051(5) 0.016(4) 0.063(6) -0.016(4) -0.030(4) 0.004(4)
C210 0.061(6) 0.015(4) 0.035(4) 0.003(3) -0.017(4) -0.012(4)
C211 0.045(5) 0.028(4) 0.029(4) 0.012(3) -0.005(4) -0.018(4)
C212 0.033(4) 0.032(4) 0.027(4) -0.006(3) -0.001(3) -0.009(3)
C213 0.056(6) 0.037(5) 0.067(7) -0.020(5) 0.035(5) -0.005(4)
C214 0.067(7) 0.038(5) 0.049(5) -0.023(4) 0.026(5) -0.007(5)
C215 0.059(6) 0.037(5) 0.025(4) -0.011(3) 0.006(4) -0.019(4)
C216 0.038(4) 0.028(4) 0.027(4) 0.000(3) -0.005(3) -0.013(3)
C217 0.021(4) 0.025(4) 0.030(4) -0.001(3) 0.000(3) -0.007(3)
C218 0.023(4) 0.036(4) 0.024(4) -0.004(3) 0.006(3) -0.010(3)
K3 0.0293(10) 0.0727(13) 0.0373(10) -0.0296(9) 0.0060(8) -0.0203(9)
N31 0.117(13) 0.080(11) 0.113(13) -0.044(9) 0.034(10) -0.066(9)
N32 0.117(13) 0.108(12) 0.068(10) -0.008(9) 0.028(10) -0.029(11)
O31 0.052(6) 0.059(6) 0.038(6) -0.031(5) 0.024(5) -0.046(5)
O32 0.090(8) 0.042(6) 0.022(5) -0.017(4) 0.027(5) -0.032(6)
O33 0.085(8) 0.040(6) 0.030(6) -0.006(5) 0.026(6) -0.023(6)
O34 0.070(8) 0.068(9) 0.044(7) -0.016(6) 0.018(6) -0.049(7)
O35 0.107(11) 0.105(12) 0.117(11) -0.029(9) 0.001(9) -0.050(9)
O36 0.099(10) 0.154(13) 0.065(9) -0.008(9) -0.024(8) -0.036(10)
C301 0.200(19) 0.131(16) 0.135(16) -0.109(13) 0.126(14) -0.137(14)
C302 0.102(14) 0.125(15) 0.078(12) -0.054(11) 0.066(11) -0.082(12)
C303 0.047(9) 0.064(10) 0.031(9) -0.025(8) 0.005(7) -0.028(8)
C304 0.047(9) 0.065(10) 0.033(9) -0.017(8) 0.021(7) -0.023(8)
C305 0.180(18) 0.053(11) 0.050(10) -0.022(8) 0.075(12) -0.017(12)
C306 0.26(2) 0.070(13) 0.060(13) -0.012(11) 0.086(15) -0.032(15)
C307 0.101(13) 0.058(10) 0.098(13) -0.056(9) 0.035(10) -0.043(10)
C308 0.138(13) 0.059(10) 0.107(13) -0.017(10) 0.023(11) -0.016(10)
C309 0.047(9) 0.065(11) 0.055(10) -0.038(8) 0.000(8) 0.008(8)
C310 0.026(9) 0.116(15) 0.063(11) -0.042(10) 0.020(9) -0.023(10)
C311 0.078(13) 0.160(16) 0.077(13) -0.011(13) 0.013(11) -0.066(13)
C312 0.114(14) 0.115(14) 0.050(11) -0.022(10) 0.025(11) -0.072(11)
C313 0.113(16) 0.122(15) 0.141(16) -0.018(14) -0.011(14) -0.044(13)
C314 0.120(15) 0.086(14) 0.098(15) -0.029(12) -0.011(13) -0.050(12)
C315 0.069(13) 0.093(15) 0.065(12) -0.012(12) 0.003(10) -0.014(11)
C316 0.075(12) 0.132(15) 0.112(14) -0.039(12) -0.024(11) -0.051(11)
C317 0.090(13) 0.100(13) 0.139(15) 0.008(12) -0.053(12) -0.056(11)
C318 0.138(15) 0.087(13) 0.092(14) -0.020(11) -0.044(13) -0.015(12)
N31A 0.097(9) 0.057(8) 0.107(10) 0.017(8) -0.045(8) -0.013(7)
N32A 0.097(9) 0.057(8) 0.107(10) 0.017(8) -0.045(8) -0.013(7)
O31A 0.090(11) 0.052(8) 0.064(9) -0.009(7) -0.012(8) 0.000(8)
O32A 0.075(10) 0.055(8) 0.048(8) -0.017(7) -0.007(8) -0.012(8)
O33A 0.039(9) 0.129(15) 0.058(10) -0.034(10) 0.010(8) -0.028(10)
O34A 0.085(12) 0.176(14) 0.111(13) 0.049(12) 0.030(11) -0.072(11)
O35A 0.036(6) 0.058(8) 0.025(6) -0.007(6) -0.005(5) -0.036(6)
O36A 0.053(8) 0.026(7) 0.136(12) -0.016(7) -0.015(8) -0.028(6)
C01A 0.12(2) 0.096(18) 0.092(18) -0.030(15) -0.042(16) 0.015(16)
C02A 0.15(2) 0.077(15) 0.072(15) -0.007(13) -0.004(16) 0.011(16)
C03A 0.047(11) 0.057(11) 0.033(11) 0.009(10) 0.010(10) -0.005(10)
C04A 0.048(10) 0.050(11) 0.029(10) -0.022(8) -0.004(8) -0.032(8)
C05A 0.148(19) 0.063(13) 0.057(13) -0.035(11) 0.003(14) -0.012(14)
C06A 0.11(2) 0.077(17) 0.081(18) 0.004(14) -0.016(16) -0.032(15)
C07A 0.112(14) 0.126(14) 0.109(14) -0.026(12) 0.009(12) 0.003(12)
C08A 0.037(11) 0.107(17) 0.069(14) -0.047(12) 0.013(10) -0.006(11)
C09A 0.052(12) 0.138(16) 0.066(13) -0.001(12) 0.007(10) -0.057(12)
C10A 0.059(14) 0.169(19) 0.088(15) 0.020(15) 0.021(13) -0.067(14)
C11A 0.122(16) 0.136(16) 0.102(15) 0.055(14) -0.008(15) -0.050(14)
C12A 0.114(16) 0.118(16) 0.076(15) 0.030(14) -0.021(14) -0.008(14)
C13A 0.028(7) 0.083(10) 0.065(9) -0.007(7) -0.030(7) 0.001(7)
C14A 0.028(7) 0.083(10) 0.065(9) -0.007(7) -0.030(7) 0.001(7)
C15A 0.052(11) 0.083(13) 0.067(12) -0.036(11) 0.007(10) -0.055(10)
C16A 0.082(14) 0.054(14) 0.117(16) -0.032(13) 0.024(13) -0.046(11)
C17A 0.087(13) 0.052(11) 0.167(15) -0.047(11) 0.025(13) -0.049(10)
C18A 0.151(18) 0.079(15) 0.152(19) -0.054(14) -0.036(17) 0.007(15)
N1Y 0.049(9) 0.032(8) 0.071(10) 0.007(7) 0.017(8) -0.006(6)
C1Y 0.076(11) 0.039(9) 0.044(9) -0.009(7) 0.022(8) -0.046(8)
C2Y 0.044(10) 0.057(14) 0.030(10) -0.004(9) 0.006(9) -0.042(10)
C3Y 0.038(10) 0.047(14) 0.030(9) 0.001(12) 0.006(8) -0.025(13)
C5Y 0.034(9) 0.040(10) 0.052(12) 0.002(11) 0.010(11) -0.003(8)
N1X 0.041(9) 0.027(8) 0.089(12) -0.020(7) 0.005(8) -0.004(7)
C1X 0.048(11) 0.053(12) 0.073(13) -0.020(11) -0.002(10) -0.026(10)
C2X 0.056(12) 0.038(12) 0.057(14) -0.011(10) -0.002(12) -0.027(11)
C3X 0.048(11) 0.025(13) 0.046(11) -0.007(13) -0.003(9) -0.011(13)
C5X 0.023(9) 0.038(10) 0.064(13) -0.016(11) 0.016(11) -0.011(7)
C4Y 0.031(4) 0.042(5) 0.038(5) -0.011(4) 0.011(4) -0.014(4)
N1A 0.28(3) 0.22(2) 0.18(2) 0.01(2) 0.07(2) -0.03(2)
C1A 0.24(3) 0.16(2) 0.110(19) 0.051(17) -0.027(19) 0.103(19)
C2A 0.33(3) 0.22(2) 0.21(3) 0.01(2) -0.02(2) 0.03(2)
C3A 0.29(3) 0.092(16) 0.17(2) -0.109(16) -0.01(2) 0.008(18)
C4A 0.30(3) 0.16(2) 0.25(3) -0.02(2) 0.05(2) -0.07(2)
C5A 0.32(3) 0.077(15) 0.17(2) -0.060(14) 0.13(2) -0.092(17)
N1B 0.161(18) 0.032(10) 0.077(13) 0.025(9) -0.060(13) -0.036(11)
C1B 0.096(17) 0.064(14) 0.115(18) 0.001(13) -0.048(15) -0.026(13)
C2B 0.127(18) 0.067(15) 0.087(16) 0.008(12) -0.038(15) -0.061(13)
C3B 0.16(2) 0.062(15) 0.110(19) -0.003(14) -0.005(18) 0.004(16)
C4B 0.14(2) 0.085(17) 0.096(18) -0.010(14) -0.030(17) -0.003(17)
C5B 0.123(19) 0.068(15) 0.076(16) -0.010(13) 0.028(14) -0.026(14)

loop_
_atom_type_symbol
_atom_type_description
_atom_type_scat_dispersion_real
_atom_type_scat_dispersion_imag
_atom_type_scat_source
C C 0.0033 0.0016 'International Tables Vol C Tables 4.2.6.8 and 6.1.1.4'
H H 0.0000 0.0000 'International Tables Vol C Tables 4.2.6.8 and 6.1.1.4'
N N 0.0061 0.0033 'International Tables Vol C Tables 4.2.6.8 and 6.1.1.4'
O O 0.0106 0.0060 'International Tables Vol C Tables 4.2.6.8 and 6.1.1.4'
Si Si 0.0817 0.0704 'International Tables Vol C Tables 4.2.6.8 and 6.1.1.4'
Zn Zn 0.2839 1.4301 'International Tables Vol C Tables 4.2.6.8 and 6.1.1.4'
K K 0.2009 0.2494 'International Tables Vol C Tables 4.2.6.8 and 6.1.1.4'

loop_
_geom_angle_atom_site_label_1
_geom_angle_atom_site_label_2
_geom_angle_atom_site_label_3
_geom_angle
Si4 Si1 Si2 102.07(10)
Si4 Si1 Si5 67.70(9)
Si2 Si1 Si5 66.90(8)
Si4 Si1 Si3 66.31(9)
Si2 Si1 Si3 66.29(8)
Si5 Si1 Si3 102.42(10)
Si9 Si2 Si6 65.86(9)
Si9 Si2 Si1 108.28(10)
Si6 Si2 Si1 108.95(10)
Si9 Si2 Si3 102.59(10)
Si6 Si2 Si3 56.65(8)
Si1 Si2 Si3 56.88(8)
Si9 Si2 Si5 56.15(7)
Si6 Si2 Si5 102.66(9)
Si1 Si2 Si5 56.57(7)
Si3 Si2 Si5 90.47(8)
Si7 Si3 Si6 64.81(9)
Si7 Si3 Si1 108.40(10)
Si6 Si3 Si1 108.90(10)
Si7 Si3 Si4 56.60(8)
Si6 Si3 Si4 102.60(10)
Si1 Si3 Si4 56.65(8)
Si7 Si3 Si2 101.74(10)
Si6 Si3 Si2 56.64(8)
Si1 Si3 Si2 56.83(8)
Si4 Si3 Si2 90.48(9)
Si8 Si4 Si7 65.21(10)
Si8 Si4 Si1 108.24(11)
Si7 Si4 Si1 108.88(11)
Si8 Si4 Si3 102.56(10)
Si7 Si4 Si3 56.73(8)
Si1 Si4 Si3 57.04(8)
Si8 Si4 Si5 56.10(9)
Si7 Si4 Si5 101.60(10)
Si1 Si4 Si5 56.33(8)
Si3 Si4 Si5 90.07(9)
Si9 Si5 Si8 65.88(10)
Si9 Si5 Si1 108.36(10)
Si8 Si5 Si1 107.68(11)
Si9 Si5 Si2 56.27(8)
Si8 Si5 Si2 101.83(10)
Si1 Si5 Si2 56.53(7)
Si9 Si5 Si4 101.69(10)
Si8 Si5 Si4 55.86(9)
Si1 Si5 Si4 55.96(8)
Si2 Si5 Si4 88.97(8)
Si2 Si6 Si3 66.72(9)
Si2 Si6 Zn1 112.89(9)
Si3 Si6 Zn1 113.41(9)
Si2 Si6 Si7 103.70(10)
Si3 Si6 Si7 57.57(8)
Zn1 Si6 Si7 58.83(7)
Si2 Si6 Si9 56.95(8)
Si3 Si6 Si9 103.39(10)
Zn1 Si6 Si9 58.74(7)
Si7 Si6 Si9 89.62(9)
Si4 Si7 Si3 66.67(9)
Si4 Si7 Zn1 114.12(11)
Si3 Si7 Zn1 114.01(10)
Si4 Si7 Si6 104.61(10)
Si3 Si7 Si6 57.62(8)
Zn1 Si7 Si6 59.43(7)
Si4 Si7 Si8 57.38(9)
Si3 Si7 Si8 104.04(10)
Zn1 Si7 Si8 59.60(8)
Si6 Si7 Si8 91.12(10)
Si4 Si8 Si5 68.05(10)
Si4 Si8 Zn1 113.18(11)
Si5 Si8 Zn1 112.89(10)
Si4 Si8 Si7 57.41(9)
Si5 Si8 Si7 104.46(10)
Zn1 Si8 Si7 58.58(8)
Si4 Si8 Si9 103.87(10)
Si5 Si8 Si9 56.85(9)
Zn1 Si8 Si9 58.61(8)
Si7 Si8 Si9 89.44(10)
Si5 Si9 Si2 67.58(8)
Si5 Si9 Zn1 113.75(10)
Si2 Si9 Zn1 113.17(10)
Si5 Si9 Si8 57.26(9)
Si2 Si9 Si8 103.66(10)
Zn1 Si9 Si8 59.10(8)
Si5 Si9 Si6 104.56(10)
Si2 Si9 Si6 57.18(8)
Zn1 Si9 Si6 58.80(7)
Si8 Si9 Si6 89.82(10)
C1 Zn1 Si7 131.1(2)
C1 Zn1 Si9 135.4(2)
Si7 Zn1 Si9 93.49(7)
C1 Zn1 Si6 132.0(3)
Si7 Zn1 Si6 61.74(7)
Si9 Zn1 Si6 62.46(7)
C1 Zn1 Si8 134.1(3)
Si7 Zn1 Si8 61.82(8)
Si9 Zn1 Si8 62.29(8)
Si6 Zn1 Si8 93.78(7)
C2 C1 C6 114.7(9)
C2 C1 Zn1 122.0(7)
C6 C1 Zn1 123.2(7)
C1 C2 C3 122.9(9)
C1 C2 H2 118.6
C3 C2 H2 118.6
C2 C3 C4 120.8(9)
C2 C3 H3 119.6
C4 C3 H3 119.6
C5 C4 C3 117.3(9)
C5 C4 H4 121.4
C3 C4 H4 121.4
C4 C5 C6 119.3(9)
C4 C5 H5 120.3
C6 C5 H5 120.3
C1 C6 C5 124.9(9)
C1 C6 H6 117.5
C5 C6 H6 117.5
O12 K1 O15 139.00(15)
O12 K1 O13 127.58(14)
O15 K1 O13 89.61(14)
O12 K1 O14 86.76(14)
O15 K1 O14 130.85(15)
O13 K1 O14 61.91(14)
O12 K1 O11 60.36(14)
O15 K1 O11 110.79(15)
O13 K1 O11 89.09(14)
O14 K1 O11 108.01(13)
O12 K1 O16 110.75(15)
O15 K1 O16 60.08(14)
O13 K1 O16 111.32(14)
O14 K1 O16 92.22(13)
O11 K1 O16 156.59(14)
O12 K1 N12 60.78(16)
O15 K1 N12 119.04(16)
O13 K1 N12 120.37(16)
O14 K1 N12 60.01(15)
O11 K1 N12 120.38(16)
O16 K1 N12 59.74(15)
O12 K1 N11 119.43(16)
O15 K1 N11 59.87(15)
O13 K1 N11 60.64(15)
O14 K1 N11 121.17(15)
O11 K1 N11 60.06(15)
O16 K1 N11 119.32(16)
N12 K1 N11 178.71(17)
O12 K1 N1X 74.5(3)
O15 K1 N1X 64.8(3)
O13 K1 N1X 140.4(3)
O14 K1 N1X 157.2(3)
O11 K1 N1X 74.1(3)
O16 K1 N1X 82.7(3)
N12 K1 N1X 98.8(3)
N11 K1 N1X 80.1(3)
C107 N11 C113 112.3(6)
C107 N11 C101 109.8(6)
C113 N11 C101 110.1(6)
C107 N11 K1 108.3(4)
C113 N11 K1 104.7(4)
C101 N11 K1 111.5(4)
C106 N12 C118 109.3(6)
C106 N12 C112 111.6(6)
C118 N12 C112 109.8(6)
C106 N12 K1 104.1(4)
C118 N12 K1 111.6(4)
C112 N12 K1 110.3(4)
C103 O11 C102 111.1(5)
C103 O11 K1 112.5(4)
C102 O11 K1 112.1(4)
C105 O12 C104 113.7(6)
C105 O12 K1 123.5(4)
C104 O12 K1 116.4(4)
C109 O13 C108 111.3(5)
C109 O13 K1 112.1(4)
C108 O13 K1 118.5(4)
C111 O14 C110 110.4(5)
C111 O14 K1 117.3(4)
C110 O14 K1 110.5(4)
C114 O15 C115 112.6(6)
C114 O15 K1 125.0(4)
C115 O15 K1 117.1(4)
C117 O16 C116 110.7(6)
C117 O16 K1 111.3(4)
C116 O16 K1 112.7(4)
N11 C101 C102 112.6(6)
N11 C101 H10A 109.1
C102 C101 H10A 109.1
N11 C101 H10B 109.1
C102 C101 H10B 109.1
H10A C101 H10B 107.8
O11 C102 C101 109.0(6)
O11 C102 H10C 109.9
C101 C102 H10C 109.9
O11 C102 H10D 109.9
C101 C102 H10D 109.9
H10C C102 H10D 108.3
O11 C103 C104 111.1(6)
O11 C103 H10E 109.4
C104 C103 H10E 109.4
O11 C103 H10F 109.4
C104 C103 H10F 109.4
H10E C103 H10F 108.0
O12 C104 C103 109.0(6)
O12 C104 H10G 109.9
C103 C104 H10G 109.9
O12 C104 H10H 109.9
C103 C104 H10H 109.9
H10G C104 H10H 108.3
O12 C105 C106 111.4(6)
O12 C105 H10I 109.3
C106 C105 H10I 109.3
O12 C105 H10J 109.3
C106 C105 H10J 109.3
H10I C105 H10J 108.0
N12 C106 C105 114.2(6)
N12 C106 H10K 108.7
C105 C106 H10K 108.7
N12 C106 H10L 108.7
C105 C106 H10L 108.7
H10K C106 H10L 107.6
N11 C107 C108 113.4(6)
N11 C107 H10M 108.9
C108 C107 H10M 108.9
N11 C107 H10N 108.9
C108 C107 H10N 108.9
H10M C107 H10N 107.7
O13 C108 C107 108.9(6)
O13 C108 H10O 109.9
C107 C108 H10O 109.9
O13 C108 H10P 109.9
C107 C108 H10P 109.9
H10O C108 H10P 108.3
O13 C109 C110 109.2(6)
O13 C109 H10Q 109.8
C110 C109 H10Q 109.8
O13 C109 H10R 109.8
C110 C109 H10R 109.8
H10Q C109 H10R 108.3
O14 C110 C109 110.1(5)
O14 C110 H11A 109.6
C109 C110 H11A 109.6
O14 C110 H11B 109.6
C109 C110 H11B 109.6
H11A C110 H11B 108.2
O14 C111 C112 108.5(6)
O14 C111 H11C 110.0
C112 C111 H11C 110.0
O14 C111 H11D 110.0
C112 C111 H11D 110.0
H11C C111 H11D 108.4
N12 C112 C111 112.2(6)
N12 C112 H11E 109.2
C111 C112 H11E 109.2
N12 C112 H11F 109.2
C111 C112 H11F 109.2
H11E C112 H11F 107.9
N11 C113 C114 114.1(6)
N11 C113 H11G 108.7
C114 C113 H11G 108.7
N11 C113 H11H 108.7
C114 C113 H11H 108.7
H11G C113 H11H 107.6
O15 C114 C113 110.4(6)
O15 C114 H11I 109.6
C113 C114 H11I 109.6
O15 C114 H11J 109.6
C113 C114 H11J 109.6
H11I C114 H11J 108.1
O15 C115 C116 108.7(6)
O15 C115 H11K 109.9
C116 C115 H11K 109.9
O15 C115 H11L 109.9
C116 C115 H11L 109.9
H11K C115 H11L 108.3
O16 C116 C115 109.9(6)
O16 C116 H11M 109.7
C115 C116 H11M 109.7
O16 C116 H11N 109.7
C115 C116 H11N 109.7
H11M C116 H11N 108.2
O16 C117 C118 108.4(6)
O16 C117 H11O 110.0
C118 C117 H11O 110.0
O16 C117 H11P 110.0
C118 C117 H11P 110.0
H11O C117 H11P 108.4
N12 C118 C117 113.6(6)
N12 C118 H11Q 108.8
C117 C118 H11Q 108.8
N12 C118 H11R 108.8
C117 C118 H11R 108.8
H11Q C118 H11R 107.7
O26 K2 O21 140.11(17)
O26 K2 O23 116.70(14)
O21 K2 O23 98.03(16)
O26 K2 O24 94.07(14)
O21 K2 O24 120.83(19)
O23 K2 O24 61.35(15)
O26 K2 O22 98.46(13)
O21 K2 O22 60.62(14)
O23 K2 O22 139.27(15)
O24 K2 O22 98.23(14)
O26 K2 O25 60.71(14)
O21 K2 O25 100.13(19)
O23 K2 O25 93.81(15)
O24 K2 O25 133.33(14)
O22 K2 O25 122.41(14)
O26 K2 N21 119.27(19)
O21 K2 N21 61.04(17)
O23 K2 N21 60.05(18)
O24 K2 N21 120.72(18)
O22 K2 N21 120.52(16)
O25 K2 N21 59.29(19)
O26 K2 N22 60.11(14)
O21 K2 N22 118.91(16)
O23 K2 N22 120.76(16)
O24 K2 N22 60.15(14)
O22 K2 N22 59.25(14)
O25 K2 N22 119.99(15)
N21 K2 N22 179.1(2)
C201 N21 C213 112.9(8)
C201 N21 C207 109.7(7)
C213 N21 C207 109.1(7)
C201 N21 K2 107.5(5)
C213 N21 K2 108.5(4)
C207 N21 K2 109.0(5)
C218 N22 C206 110.6(5)
C218 N22 C212 109.7(5)
C206 N22 C212 110.4(5)
C218 N22 K2 108.6(4)
C206 N22 K2 109.7(4)
C212 N22 K2 107.7(4)
C203 O21 C202 108.8(6)
C203 O21 K2 114.5(4)
C202 O21 K2 114.6(5)
C205 O22 C204 111.2(5)
C205 O22 K2 119.5(4)
C204 O22 K2 113.7(4)
C209 O23 C208 111.6(6)
C209 O23 K2 114.1(4)
C208 O23 K2 117.9(5)
C211 O24 C210 111.0(5)
C211 O24 K2 119.3(4)
C210 O24 K2 111.9(4)
C214 O25 C215 110.1(6)
C214 O25 K2 118.2(5)
C215 O25 K2 110.9(4)
C216 O26 C217 110.0(5)
C216 O26 K2 116.0(4)
C217 O26 K2 118.4(4)
N21 C201 C202 113.3(8)
N21 C201 H20A 108.9
C202 C201 H20A 108.9
N21 C201 H20B 108.9
C202 C201 H20B 108.9
H20A C201 H20B 107.7
O21 C202 C201 107.6(8)
O21 C202 H20C 110.2
C201 C202 H20C 110.2
O21 C202 H20D 110.2
C201 C202 H20D 110.2
H20C C202 H20D 108.5
O21 C203 C204 111.4(7)
O21 C203 H20E 109.3
C204 C203 H20E 109.3
O21 C203 H20F 109.3
C204 C203 H20F 109.3
H20E C203 H20F 108.0
O22 C204 C203 110.2(6)
O22 C204 H20G 109.6
C203 C204 H20G 109.6
O22 C204 H20H 109.6
C203 C204 H20H 109.6
H20G C204 H20H 108.1
O22 C205 C206 110.4(6)
O22 C205 H20I 109.6
C206 C205 H20I 109.6
O22 C205 H20J 109.6
C206 C205 H20J 109.6
H20I C205 H20J 108.1
N22 C206 C205 113.6(6)
N22 C206 H20K 108.8
C205 C206 H20K 108.8
N22 C206 H20L 108.8
C205 C206 H20L 108.8
H20K C206 H20L 107.7
N21 C207 C208 113.2(7)
N21 C207 H20M 108.9
C208 C207 H20M 108.9
N21 C207 H20N 108.9
C208 C207 H20N 108.9
H20M C207 H20N 107.7
O23 C208 C207 109.4(6)
O23 C208 H20O 109.8
C207 C208 H20O 109.8
O23 C208 H20P 109.8
C207 C208 H20P 109.8
H20O C208 H20P 108.2
O23 C209 C210 110.2(6)
O23 C209 H20Q 109.6
C210 C209 H20Q 109.6
O23 C209 H20R 109.6
C210 C209 H20R 109.6
H20Q C209 H20R 108.1
O24 C210 C209 109.5(6)
O24 C210 H21A 109.8
C209 C210 H21A 109.8
O24 C210 H21B 109.8
C209 C210 H21B 109.8
H21A C210 H21B 108.2
O24 C211 C212 110.2(6)
O24 C211 H21C 109.6
C212 C211 H21C 109.6
O24 C211 H21D 109.6
C212 C211 H21D 109.6
H21C C211 H21D 108.1
N22 C212 C211 113.0(6)
N22 C212 H21E 109.0
C211 C212 H21E 109.0
N22 C212 H21F 109.0
C211 C212 H21F 109.0
H21E C212 H21F 107.8
C214 C213 N21 113.9(7)
C214 C213 H21G 108.8
N21 C213 H21G 108.8
C214 C213 H21H 108.8
N21 C213 H21H 108.8
H21G C213 H21H 107.7
O25 C214 C213 109.8(8)
O25 C214 H21I 109.7
C213 C214 H21I 109.7
O25 C214 H21J 109.7
C213 C214 H21J 109.7
H21I C214 H21J 108.2
O25 C215 C216 108.3(6)
O25 C215 H21K 110.0
C216 C215 H21K 110.0
O25 C215 H21L 110.0
C216 C215 H21L 110.0
H21K C215 H21L 108.4
O26 C216 C215 109.0(6)
O26 C216 H21M 109.9
C215 C216 H21M 109.9
O26 C216 H21N 109.9
C215 C216 H21N 109.9
H21M C216 H21N 108.3
O26 C217 C218 108.7(5)
O26 C217 H21O 110.0
C218 C217 H21O 110.0
O26 C217 H21P 110.0
C218 C217 H21P 110.0
H21O C217 H21P 108.3
N22 C218 C217 113.0(5)
N22 C218 H21Q 109.0
C217 C218 H21Q 109.0
N22 C218 H21R 109.0
C217 C218 H21R 109.0
H21Q C218 H21R 107.8
O35A K3 O36 26.0
O35A K3 O36A 62.37(7)
O36 K3 O36A 87.85(10)
O35A K3 O34 131.55(12)
O36 K3 O34 113.97(12)
O36A K3 O34 124.67(12)
O35A K3 O31A 128.18(12)
O36 K3 O31A 141.70(12)
O36A K3 O31A 86.76(10)
O34 K3 O31A 100.07(11)
O35A K3 N32 95.85(11)
O36 K3 N32 70.12(9)
O36A K3 N32 157.85(14)
O34 K3 N32 65.75(8)
O31A K3 N32 111.80(11)
O35A K3 O32 116.03(12)
O36 K3 O32 104.93(11)
O36A K3 O32 129.20(12)
O34 K3 O32 95.00(10)
O31A K3 O32 52.99(6)
N32 K3 O32 62.03(7)
O35A K3 O31 97.11(10)
O36 K3 O31 112.88(11)
O36A K3 O31 69.64(8)
O34 K3 O31 131.18(13)
O31A K3 O31 31.1
N32 K3 O31 120.39(11)
O32 K3 O31 60.01(6)
O35A K3 O33A 136.26(12)
O36 K3 O33A 123.52(12)
O36A K3 O33A 113.87(12)
O34 K3 O33A 12.9
O31A K3 O33A 93.08(10)
N32 K3 O33A 78.35(9)
O32 K3 O33A 99.50(10)
O31 K3 O33A 123.46(12)
O35A K3 O32A 91.74(10)
O36 K3 O32A 87.08(10)
O36A K3 O32A 110.66(11)
O34 K3 O32A 120.16(12)
O31A K3 O32A 59.84(6)
N32 K3 O32A 71.66(8)
O32 K3 O32A 26.2
O31 K3 O32A 50.06(5)
O33A K3 O32A 125.62(12)
O35A K3 O33 121.40(12)
O36 K3 O33 135.33(12)
O36A K3 O33 68.89(8)
O34 K3 O33 59.94(7)
O31A K3 O33 76.63(9)
N32 K3 O33 125.64(12)
O32 K3 O33 119.43(12)
O31 K3 O33 94.59(11)
O33A K3 O33 47.29(5)
O32A K3 O33 136.17(12)
O35A K3 O34A 110.05(12)
O36 K3 O34A 84.15(10)
O36A K3 O34A 162.65(12)
O34 K3 O34A 46.99(6)
O31A K3 O34A 108.95(11)
N32 K3 O34A 18.9
O32 K3 O34A 67.93(8)
O31 K3 O34A 127.70(11)
O33A K3 O34A 59.48(7)
O32A K3 O34A 84.34(9)
O33 K3 O34A 106.77(10)
C307 N31 C313 101.8
C307 N31 C301 135.5
C313 N31 C301 96.4
C307 N31 K3 107.68(6)
C313 N31 K3 114.12(6)
C301 N31 K3 101.04(5)
C312 N32 C306 100.1
C312 N32 C318 92.6
C306 N32 C318 132.7
C312 N32 K3 105.60(7)
C306 N32 K3 112.07(6)
C318 N32 K3 107.82(7)
C302 O31 C303 113.2
C302 O31 K3 114.29(7)
C303 O31 K3 113.24(7)
C305 O32 C304 114.3
C305 O32 K3 115.31(7)
C304 O32 K3 109.07(7)
C309 O33 C308 111.4
C309 O33 K3 111.81(7)
C308 O33 K3 92.31(7)
C310 O34 C311 115.9
C310 O34 K3 119.89(8)
C311 O34 K3 118.89(7)
C315 O35 C314 118.6
C315 O35 K3 98.62(7)
C314 O35 K3 119.41(7)
C316 O36 C317 123.4
C316 O36 K3 119.74(7)
C317 O36 K3 107.21(7)
N31 C301 C302 98.8
N31 C301 H30A 112.0
C302 C301 H30A 112.0
N31 C301 H30B 112.0
C302 C301 H30B 112.0
H30A C301 H30B 109.7
O31 C302 C301 112.0
O31 C302 H30C 109.2
C301 C302 H30C 109.2
O31 C302 H30D 109.2
C301 C302 H30D 109.2
H30C C302 H30D 107.9
C304 C303 O31 107.8
C304 C303 H30E 110.2
O31 C303 H30E 110.2
C304 C303 H30F 110.2
O31 C303 H30F 110.2
H30E C303 H30F 108.5
C303 C304 O32 109.4
C303 C304 H30G 109.8
O32 C304 H30G 109.8
C303 C304 H30H 109.8
O32 C304 H30H 109.8
H30G C304 H30H 108.2
O32 C305 C306 110.8
O32 C305 H30I 109.5
C306 C305 H30I 109.5
O32 C305 H30J 109.5
C306 C305 H30J 109.5
H30I C305 H30J 108.1
C305 C306 N32 100.1
C305 C306 H30K 111.8
N32 C306 H30K 111.8
C305 C306 H30L 111.8
N32 C306 H30L 111.8
H30K C306 H30L 109.5
N31 C307 C308 92.2
N31 C307 H30M 113.2
C308 C307 H30M 113.2
N31 C307 H30N 113.2
C308 C307 H30N 113.2
H30M C307 H30N 110.6
O33 C308 C307 84.8
O33 C308 K3 58.52(6)
C307 C308 K3 93.13(5)
O33 C308 H30O 114.5
C307 C308 H30O 114.5
K3 C308 H30O 151.4
O33 C308 H30P 114.5
C307 C308 H30P 114.5
K3 C308 H30P 58.5
H30O C308 H30P 111.6
O33 C309 C310 109.7
O33 C309 H30Q 109.7
C310 C309 H30Q 109.7
O33 C309 H30R 109.7
C310 C309 H30R 109.7
H30Q C309 H30R 108.2
O34 C310 C309 109.6
O34 C310 H31A 109.8
C309 C310 H31A 109.8
O34 C310 H31B 109.8
C309 C310 H31B 109.8
H31A C310 H31B 108.2
O34 C311 C312 112.5
O34 C311 H31C 109.1
C312 C311 H31C 109.1
O34 C311 H31D 109.1
C312 C311 H31D 109.1
H31C C311 H31D 107.8
N32 C312 C311 116.7
N32 C312 K3 49.66(5)
C311 C312 K3 78.46(6)
N32 C312 H31E 108.1
C311 C312 H31E 108.1
K3 C312 H31E 154.7
N32 C312 H31F 108.1
C311 C312 H31F 108.1
K3 C312 H31F 93.0
H31E C312 H31F 107.3
N31 C313 C314 104.9
N31 C313 H31G 110.8
C314 C313 H31G 110.8
N31 C313 H31H 110.8
C314 C313 H31H 110.8
H31G C313 H31H 108.8
O35 C314 C313 118.0
O35 C314 H31I 107.8
C313 C314 H31I 107.8
O35 C314 H31J 107.8
C313 C314 H31J 107.8
H31I C314 H31J 107.1
O35 C315 C316 115.5
O35 C315 K3 60.15(6)
C316 C315 K3 82.48(6)
O35 C315 H31K 108.4
C316 C315 H31K 108.4
K3 C315 H31K 73.8
O35 C315 H31L 108.4
C316 C315 H31L 108.4
K3 C315 H31L 167.4
H31K C315 H31L 107.5
O36 C316 C315 100.7
O36 C316 H31M 111.6
C315 C316 H31M 111.6
O36 C316 H31N 111.6
C315 C316 H31N 111.6
H31M C316 H31N 109.4
C318 C317 O36 134.6
C318 C317 K3 87.38(5)
O36 C317 K3 47.24(6)
C318 C317 H31O 103.5
O36 C317 H31O 103.5
K3 C317 H31O 126.6
C318 C317 H31P 103.5
O36 C317 H31P 103.5
K3 C317 H31P 122.9
H31O C317 H31P 105.3
C317 C318 N32 117.0
C317 C318 H31Q 108.0
N32 C318 H31Q 108.0
C317 C318 H31R 108.0
N32 C318 H31R 108.0
H31Q C318 H31R 107.3
C18A N31A C01A 122.2
C18A N31A C07A 100.2
C01A N31A C07A 100.6
C18A N31A K3 118.10(6)
C01A N31A K3 106.31(6)
C07A N31A K3 106.60(6)
C12A N32A C13A 118.4
C12A N32A C06A 102.6
C13A N32A C06A 113.0
C12A N32A K3 115.87(6)
C13A N32A K3 105.38(6)
C06A N32A K3 100.35(6)
C03A O31A C02A 100.6
C03A O31A K3 116.38(7)
C02A O31A K3 114.65(7)
C05A O32A C04A 108.1
C05A O32A K3 122.60(7)
C04A O32A K3 111.66(7)
C08A O33A C09A 110.3
C08A O33A K3 121.98(7)
C09A O33A K3 117.37(7)
C10A O34A C11A 119.9
C10A O34A K3 112.70(6)
C11A O34A K3 117.40(7)
C14A O35A C15A 110.5
C14A O35A K3 123.07(8)
C15A O35A K3 116.01(8)
C16A O36A C17A 111.3
C16A O36A K3 109.02(7)
C17A O36A K3 113.52(7)
N31A C01A C02A 112.4
N31A C01A H01A 109.1
C02A C01A H01A 109.1
N31A C01A H01B 109.1
C02A C01A H01B 109.1
H01A C01A H01B 107.8
O31A C02A C01A 94.4
O31A C02A H02A 112.8
C01A C02A H02A 112.8
O31A C02A H02B 112.8
C01A C02A H02B 112.8
H02A C02A H02B 110.3
O31A C03A C04A 103.9
O31A C03A H03A 111.0
C04A C03A H03A 111.0
O31A C03A H03B 111.0
C04A C03A H03B 111.0
H03A C03A H03B 109.0
O32A C04A C03A 106.0
O32A C04A H04A 110.5
C03A C04A H04A 110.5
O32A C04A H04B 110.5
C03A C04A H04B 110.5
H04A C04A H04B 108.7
O32A C05A C06A 105.5
O32A C05A H05A 110.6
C06A C05A H05A 110.6
O32A C05A H05B 110.6
C06A C05A H05B 110.6
H05A C05A H05B 108.8
C05A C06A N32A 118.8
C05A C06A H06A 107.6
N32A C06A H06A 107.6
C05A C06A H06B 107.6
N32A C06A H06B 107.6
H06A C06A H06B 107.0
C08A C07A N31A 122.2
C08A C07A H07A 106.8
N31A C07A H07A 106.8
C08A C07A H07B 106.8
N31A C07A H07B 106.8
H07A C07A H07B 106.6
O33A C08A C07A 126.0
O33A C08A H08A 105.8
C07A C08A H08A 105.8
O33A C08A H08B 105.8
C07A C08A H08B 105.8
H08A C08A H08B 106.2
C10A C09A O33A 102.2
C10A C09A H09A 111.3
O33A C09A H09A 111.3
C10A C09A H09B 111.3
O33A C09A H09B 111.3
H09A C09A H09B 109.2
O34A C10A C09A 117.6
O34A C10A H10S 107.9
C09A C10A H10S 107.9
O34A C10A H10T 107.9
C09A C10A H10T 107.9
H10S C10A H10T 107.2
C12A C11A O34A 107.8
C12A C11A H11S 110.2
O34A C11A H11S 110.2
C12A C11A H11T 110.2
O34A C11A H11T 110.2
H11S C11A H11T 108.5
N32A C12A C11A 141.1
N32A C12A H12A 101.7
C11A C12A H12A 101.7
N32A C12A H12B 101.7
C11A C12A H12B 101.7
H12A C12A H12B 104.7
C14A C13A N32A 108.0
C14A C13A H13A 110.1
N32A C13A H13A 110.1
C14A C13A H13B 110.1
N32A C13A H13B 110.1
H13A C13A H13B 108.4
O35A C14A C13A 108.5
O35A C14A H14A 110.0
C13A C14A H14A 110.0
O35A C14A H14B 110.0
C13A C14A H14B 110.0
H14A C14A H14B 108.4
O35A C15A C16A 100.9
O35A C15A H15A 111.6
C16A C15A H15A 111.6
O35A C15A H15B 111.6
C16A C15A H15B 111.6
H15A C15A H15B 109.4
O36A C16A C15A 108.2
O36A C16A K3 47.88(6)
C15A C16A K3 81.42(6)
O36A C16A H16A 110.1
C15A C16A H16A 110.1
K3 C16A H16A 157.9
O36A C16A H16B 110.1
C15A C16A H16B 110.1
K3 C16A H16B 83.8
H16A C16A H16B 108.4
O36A C17A C18A 136.1
O36A C17A H17A 103.1
C18A C17A H17A 103.1
O36A C17A H17B 103.1
C18A C17A H17B 103.1
H17A C17A H17B 105.1
N31A C18A C17A 100.6
N31A C18A H18A 111.6
C17A C18A H18A 111.6
N31A C18A H18B 111.6
C17A C18A H18B 111.6
H18A C18A H18B 109.4
C5Y N1Y C1Y 116.4(16)
N1Y C1Y C2Y 125.1(15)
N1Y C1Y H1Y 117.4
C2Y C1Y H1Y 117.4
C1Y C2Y C3Y 115(2)
C1Y C2Y H1S 122.6
C3Y C2Y H1S 122.6
C4Y C3Y C2Y 125(2)
C4Y C3Y H2S 117.6
C2Y C3Y H2S 117.6
N1Y C5Y C4Y 124.4(19)
N1Y C5Y H4S 117.8
C4Y C5Y H4S 117.8
C5X N1X C1X 115.0(18)
C5X N1X K1 115.3(13)
C1X N1X K1 97.0(13)
C2X C1X N1X 122(2)
C2X C1X H1X 119.1
N1X C1X H1X 119.1
C1X C2X C3X 123(3)
C1X C2X H2X 118.6
C3X C2X H2X 118.6
C2X C3X C4Y 112(2)
C2X C3X H3X 124.2
C4Y C3X H3X 124.2
C4Y C5X N1X 124(2)
C4Y C5X H5X 117.9
N1X C5X H5X 117.9
C5X C4Y C3Y 99.6(16)
C5X C4Y C3X 124.0(17)
C3Y C4Y C3X 24.8(13)
C5X C4Y C5Y 31.7(11)
C3Y C4Y C5Y 113.4(16)
C3X C4Y C5Y 131.3(17)
C5X C4Y H3S 128.6
C3Y C4Y H3S 123.3
C3X C4Y H3S 103.1
C5Y C4Y H3S 123.3
C1A N1A C5A 120.0
N1A C1A C2A 120.0
N1A C1A H1A 120.0
C2A C1A H1A 120.0
C3A C2A C1A 120.0
C3A C2A H2A 120.0
C1A C2A H2A 120.0
C2A C3A C4A 120.0
C2A C3A H3A 120.0
C4A C3A H3A 120.0
C5A C4A C3A 120.0
C5A C4A H4A 120.0
C3A C4A H4A 120.0
C4A C5A N1A 120.0
C4A C5A H5A 120.0
N1A C5A H5A 120.0
C1B N1B C5B 120.0
C2B C1B N1B 120.0
C1B C2B C3B 120.0
C4B C3B C2B 120.0
C5B C4B C3B 120.0
C4B C5B N1B 120.0

loop_
_geom_bond_atom_site_label_1
_geom_bond_atom_site_label_2
_geom_bond_distance
Si1 Si4 2.409(3)
Si1 Si2 2.418(3)
Si1 Si5 2.419(3)
Si1 Si3 2.419(3)
Si2 Si9 2.399(3)
Si2 Si6 2.405(3)
Si2 Si3 2.645(3)
Si2 Si5 2.666(3)
Si3 Si7 2.404(3)
Si3 Si6 2.405(3)
Si3 Si4 2.640(3)
Si4 Si8 2.400(3)
Si4 Si7 2.401(3)
Si4 Si5 2.689(3)
Si5 Si9 2.395(3)
Si5 Si8 2.407(3)
Si6 Zn1 2.519(2)
Si6 Si7 2.578(3)
Si6 Si9 2.612(3)
Si7 Zn1 2.504(2)
Si7 Si8 2.587(3)
Si8 Zn1 2.531(3)
Si8 Si9 2.611(3)
Si9 Zn1 2.518(3)
Zn1 C1 2.000(9)
C1 C2 1.352(12)
C1 C6 1.358(12)
C2 C3 1.378(14)
C2 H2 0.9500
C3 C4 1.380(15)
C3 H3 0.9500
C4 C5 1.366(15)
C4 H4 0.9500
C5 C6 1.371(13)
C5 H5 0.9500
C6 H6 0.9500
K1 O12 2.716(4)
K1 O15 2.722(5)
K1 O13 2.794(5)
K1 O14 2.820(5)
K1 O11 2.858(5)
K1 O16 2.893(5)
K1 N12 2.998(6)
K1 N11 2.998(6)
K1 N1X 3.424(16)
N11 C107 1.458(9)
N11 C113 1.472(9)
N11 C101 1.479(9)
N12 C106 1.461(10)
N12 C118 1.462(10)
N12 C112 1.481(9)
O11 C103 1.419(8)
O11 C102 1.418(8)
O12 C105 1.401(9)
O12 C104 1.416(8)
O13 C109 1.416(8)
O13 C108 1.432(8)
O14 C111 1.427(8)
O14 C110 1.445(8)
O15 C114 1.405(9)
O15 C115 1.431(9)
O16 C117 1.409(9)
O16 C116 1.418(9)
C101 C102 1.509(10)
C101 H10A 0.9900
C101 H10B 0.9900
C102 H10C 0.9900
C102 H10D 0.9900
C103 C104 1.457(10)
C103 H10E 0.9900
C103 H10F 0.9900
C104 H10G 0.9900
C104 H10H 0.9900
C105 C106 1.503(12)
C105 H10I 0.9900
C105 H10J 0.9900
C106 H10K 0.9900
C106 H10L 0.9900
C107 C108 1.507(10)
C107 H10M 0.9900
C107 H10N 0.9900
C108 H10O 0.9900
C108 H10P 0.9900
C109 C110 1.471(10)
C109 H10Q 0.9900
C109 H10R 0.9900
C110 H11A 0.9900
C110 H11B 0.9900
C111 C112 1.505(11)
C111 H11C 0.9900
C111 H11D 0.9900
C112 H11E 0.9900
C112 H11F 0.9900
C113 C114 1.488(11)
C113 H11G 0.9900
C113 H11H 0.9900
C114 H11I 0.9900
C114 H11J 0.9900
C115 C116 1.485(12)
C115 H11K 0.9900
C115 H11L 0.9900
C116 H11M 0.9900
C116 H11N 0.9900
C117 C118 1.514(11)
C117 H11O 0.9900
C117 H11P 0.9900
C118 H11Q 0.9900
C118 H11R 0.9900
K2 O26 2.763(4)
K2 O21 2.786(5)
K2 O23 2.792(5)
K2 O24 2.793(5)
K2 O22 2.829(5)
K2 O25 2.833(5)
K2 N21 3.040(7)
K2 N22 3.052(5)
N21 C201 1.449(11)
N21 C213 1.481(12)
N21 C207 1.487(10)
N22 C218 1.459(8)
N22 C206 1.466(9)
N22 C212 1.486(8)
O21 C203 1.390(9)
O21 C202 1.487(12)
O22 C205 1.395(8)
O22 C204 1.423(8)
O23 C209 1.402(10)
O23 C208 1.425(9)
O24 C211 1.410(9)
O24 C210 1.427(8)
O25 C214 1.416(9)
O25 C215 1.423(9)
O26 C216 1.421(8)
O26 C217 1.425(8)
C201 C202 1.488(12)
C201 H20A 0.9900
C201 H20B 0.9900
C202 H20C 0.9900
C202 H20D 0.9900
C203 C204 1.473(11)
C203 H20E 0.9900
C203 H20F 0.9900
C204 H20G 0.9900
C204 H20H 0.9900
C205 C206 1.503(10)
C205 H20I 0.9900
C205 H20J 0.9900
C206 H20K 0.9900
C206 H20L 0.9900
C207 C208 1.488(13)
C207 H20M 0.9900
C207 H20N 0.9900
C208 H20O 0.9900
C208 H20P 0.9900
C209 C210 1.486(11)
C209 H20Q 0.9900
C209 H20R 0.9900
C210 H21A 0.9900
C210 H21B 0.9900
C211 C212 1.496(10)
C211 H21C 0.9900
C211 H21D 0.9900
C212 H21E 0.9900
C212 H21F 0.9900
C213 C214 1.446(13)
C213 H21G 0.9900
C213 H21H 0.9900
C214 H21I 0.9900
C214 H21J 0.9900
C215 C216 1.489(10)
C215 H21K 0.9900
C215 H21L 0.9900
C216 H21M 0.9900
C216 H21N 0.9900
C217 C218 1.517(9)
C217 H21O 0.9900
C217 H21P 0.9900
C218 H21Q 0.9900
C218 H21R 0.9900
K3 O35A 2.669(4)
K3 O36 2.705(4)
K3 O36A 2.712(4)
K3 O34 2.721(4)
K3 O31A 2.773(4)
K3 N32 2.776(4)
K3 O32 2.780(4)
K3 O31 2.791(4)
K3 O33A 2.815(4)
K3 O32A 2.872(4)
K3 O33 2.880(4)
K3 O34A 2.936(4)
N31 C307 1.2509
N31 C313 1.4596(10)
N31 C301 1.4748(10)
N32 C312 1.5243(11)
N32 C306 1.6662(12)
N32 C318 1.6987(12)
O31 C302 1.3268
O31 C303 1.4469(10)
O32 C305 1.3927
O32 C304 1.5005(10)
O33 C309 1.3552
O33 C308 1.6459(11)
O34 C310 1.3041
O34 C311 1.3051
O35 C315 1.2564
O35 C314 1.3052
O36 C316 1.3160
O36 C317 1.5896(11)
C301 C302 1.6473(11)
C301 H30A 0.9900
C301 H30B 0.9900
C302 H30C 0.9900
C302 H30D 0.9900
C303 C304 1.2937
C303 H30E 0.9900
C303 H30F 0.9900
C304 H30G 0.9900
C304 H30H 0.9900
C305 C306 1.5137(11)
C305 H30I 0.9900
C305 H30J 0.9900
C306 H30K 0.9900
C306 H30L 0.9900
C307 C308 1.6850(12)
C307 H30M 0.9900
C307 H30N 0.9900
C308 H30O 0.9900
C308 H30P 0.9900
C309 C310 1.5882(11)
C309 H30Q 0.9900
C309 H30R 0.9900
C310 H31A 0.9900
C310 H31B 0.9900
C311 C312 1.5558(11)
C311 H31C 0.9900
C311 H31D 0.9900
C312 H31E 0.9900
C312 H31F 0.9900
C313 C314 1.5593(11)
C313 H31G 0.9900
C313 H31H 0.9900
C314 H31I 0.9900
C314 H31J 0.9900
C315 C316 1.4592(10)
C315 H31K 0.9900
C315 H31L 0.9900
C316 H31M 0.9900
C316 H31N 0.9900
C317 C318 1.2155
C317 H31O 0.9900
C317 H31P 0.9900
C318 H31Q 0.9900
C318 H31R 0.9900
N31A C18A 1.4525(10)
N31A C01A 1.4938(10)
N31A C07A 1.5683(11)
N32A C12A 1.1363
N32A C13A 1.5381(11)
N32A C06A 1.7256(12)
O31A C03A 1.3638
O31A C02A 1.5963(11)
O32A C05A 1.3443
O32A C04A 1.3770
O33A C08A 1.2716
O33A C09A 1.5703(11)
O34A C10A 1.3589
O34A C11A 1.6487(11)
O35A C14A 1.4542(10)
O35A C15A 1.4594(10)
O36A C16A 1.4344
O36A C17A 1.4839(10)
C01A C02A 1.6905(12)
C01A H01A 0.9900
C01A H01B 0.9900
C02A H02A 0.9900
C02A H02B 0.9900
C03A C04A 1.6303(11)
C03A H03A 0.9900
C03A H03B 0.9900
C04A H04A 0.9900
C04A H04B 0.9900
C05A C06A 1.5474(11)
C05A H05A 0.9900
C05A H05B 0.9900
C06A H06A 0.9900
C06A H06B 0.9900
C07A C08A 1.3910
C07A H07A 0.9900
C07A H07B 0.9900
C08A H08A 0.9900
C08A H08B 0.9900
C09A C10A 1.4803(10)
C09A H09A 0.9900
C09A H09B 0.9900
C10A H10S 0.9900
C10A H10T 0.9900
C11A C12A 1.2287
C11A H11S 0.9900
C11A H11T 0.9900
C12A H12A 0.9900
C12A H12B 0.9900
C13A C14A 1.5104(11)
C13A H13A 0.9900
C13A H13B 0.9900
C14A H14A 0.9900
C14A H14B 0.9900
C15A C16A 1.5092(11)
C15A H15A 0.9900
C15A H15B 0.9900
C16A H16A 0.9900
C16A H16B 0.9900
C17A C18A 1.5533(11)
C17A H17A 0.9900
C17A H17B 0.9900
C18A H18A 0.9900
C18A H18B 0.9900
N1Y C5Y 1.32(3)
N1Y C1Y 1.34(2)
C1Y C2Y 1.38(3)
C1Y H1Y 0.9500
C2Y C3Y 1.40(3)
C2Y H1S 0.9500
C3Y C4Y 1.33(3)
C3Y H2S 0.9500
C5Y C4Y 1.46(2)
C5Y H4S 0.9500
N1X C5X 1.31(3)
N1X C1X 1.37(3)
C1X C2X 1.29(3)
C1X H1X 0.9500
C2X C3X 1.36(4)
C2X H2X 0.9500
C3X C4Y 1.41(3)
C3X H3X 0.9500
C5X C4Y 1.22(2)
C5X H5X 0.9500
C4Y H3S 0.9500
N1A C1A 1.3900
N1A C5A 1.3900
C1A C2A 1.3900
C1A H1A 0.9500
C2A C3A 1.3900
C2A H2A 0.9500
C3A C4A 1.3900
C3A H3A 0.9500
C4A C5A 1.3900
C4A H4A 0.9500
C5A H5A 0.9500
N1B C1B 1.3900
N1B C5B 1.3900
C1B C2B 1.3900
C2B C3B 1.3900
C3B C4B 1.3900
C4B C5B 1.3900
